data_1513628
loop_
_publ_author_name
'Arnold, Polly L.'
'Farnaby, Joy H.'
'White, Rebecca C.'
'Kaltsoyannis, Nikolas'
'Gardiner, Michael G.'
'Love, Jason B.'

_publ_section_title
;
 Switchable \p-coordination and C--H metallation in small-cavity
 macrocyclic uranium and thorium complexes
;
_journal_issue 2
_journal_name_full 'Chemical Science'
_journal_page_first 756
_journal_paper_doi 10.1039/c3sc52072b
_journal_volume 5
_journal_year 2014
_chemical_formula_moiety 'C32 H36 I N2 U'
_chemical_formula_sum 'C32 H36 I N2 U'
_chemical_formula_weight 813.56
_chemical_name_systematic
;
 ?
;
_space_group_IT_number 15
_symmetry_cell_setting monoclinic
_symmetry_space_group_name_Hall '-C 2yc'
_symmetry_space_group_name_H-M 'C 1 2/c 1'
_atom_sites_solution_hydrogens geom
_atom_sites_solution_primary direct
_atom_sites_solution_secondary difmap
_audit_creation_method SHELXL-97
_cell_angle_alpha 90.00
_cell_angle_beta 115.031(5)
_cell_angle_gamma 90.00
_cell_formula_units_Z 28
_cell_length_a 56.620(2)
_cell_length_b 15.9509(5)
_cell_length_c 24.5801(10)
_cell_measurement_reflns_used 14935
_cell_measurement_temperature 170(2)
_cell_measurement_theta_max 27.4239
_cell_measurement_theta_min 2.8924
_cell_volume 20114.3(15)
_computing_cell_refinement
;
CrysAlisPro, Agilent Technologies,
Version 1.171.35.19 (release 27-10-2011 CrysAlis171 .NET)
(compiled Oct 27 2011,15:02:11)
;
_computing_data_collection
;
CrysAlisPro, Agilent Technologies,
Version 1.171.35.19 (release 27-10-2011 CrysAlis171 .NET)
(compiled Oct 27 2011,15:02:11)
;
_computing_data_reduction
;
CrysAlisPro, Agilent Technologies,
Version 1.171.35.19 (release 27-10-2011 CrysAlis171 .NET)
(compiled Oct 27 2011,15:02:11)
;
_computing_structure_refinement 'SHELXL-97 (Sheldrick, 2008)'
_computing_structure_solution SHELXS
_diffrn_ambient_temperature 170(2)
_diffrn_detector_area_resol_mean 16.1042
_diffrn_measured_fraction_theta_full 0.999
_diffrn_measured_fraction_theta_max 0.999
_diffrn_measurement_device_type 'Xcalibur, Eos'
_diffrn_measurement_method '\w scans'
_diffrn_radiation_monochromator graphite
_diffrn_radiation_source 'Enhance (Mo) X-ray Source'
_diffrn_radiation_type MoK\a
_diffrn_radiation_wavelength 0.71073
_diffrn_reflns_av_R_equivalents 0.0787
_diffrn_reflns_av_sigmaI/netI 0.0694
_diffrn_reflns_limit_h_max 73
_diffrn_reflns_limit_h_min -73
_diffrn_reflns_limit_k_max 20
_diffrn_reflns_limit_k_min -20
_diffrn_reflns_limit_l_max 31
_diffrn_reflns_limit_l_min -31
_diffrn_reflns_number 116453
_diffrn_reflns_theta_full 27.48
_diffrn_reflns_theta_max 27.48
_diffrn_reflns_theta_min 2.90
_exptl_absorpt_coefficient_mu 6.746
_exptl_absorpt_correction_T_max 0.975
_exptl_absorpt_correction_T_min 0.953
_exptl_absorpt_correction_type multi-scan
_exptl_absorpt_process_details
;
 CrysAlisPro, Agilent Technologies,
Version 1.171.35.19 (release 27-10-2011 CrysAlis171 .NET)
(compiled Oct 27 2011,15:02:11)
Analytical numeric absorption correction using a multifaceted crystal
                                                model based on expressions derived by R.C. Clark & J.S. Reid.
(Clark, R. C. & Reid, J. S. (1995). Acta Cryst. A51, 887-897)
;
_exptl_crystal_colour black
_exptl_crystal_density_diffrn 1.881
_exptl_crystal_density_method 'not measured'
_exptl_crystal_description block
_exptl_crystal_F_000 10836
_exptl_crystal_size_max 0.2962
_exptl_crystal_size_mid 0.2062
_exptl_crystal_size_min 0.1247
_refine_diff_density_max 4.803
_refine_diff_density_min -2.097
_refine_diff_density_rms 0.225
_refine_ls_extinction_method none
_refine_ls_goodness_of_fit_ref 1.061
_refine_ls_hydrogen_treatment mixed
_refine_ls_matrix_type full
_refine_ls_number_parameters 1136
_refine_ls_number_reflns 23044
_refine_ls_number_restraints 6
_refine_ls_restrained_S_all 1.061
_refine_ls_R_factor_all 0.1237
_refine_ls_R_factor_gt 0.0643
_refine_ls_shift/su_max 0.003
_refine_ls_shift/su_mean 0.000
_refine_ls_structure_factor_coef Fsqd
_refine_ls_weighting_details 'calc w=1/[\s^2^(Fo^2^)+(0.0520P)^2^+476.6965P] where P=(Fo^2^+2Fc^2^)/3'
_refine_ls_weighting_scheme calc
_refine_ls_wR_factor_gt 0.1452
_refine_ls_wR_factor_ref 0.1782
_reflns_number_gt 11955
_reflns_number_total 23044
_reflns_threshold_expression >2\s(I)
_cod_data_source_file c3sc52072b.txt
_cod_data_source_block p12091
_cod_original_cell_volume 20114.2(13)
_cod_database_code 1513628

loop_
_symmetry_equiv_pos_as_xyz
'x, y, z'
'-x, y, -z+1/2'
'x+1/2, y+1/2, z'
'-x+1/2, y+1/2, -z+1/2'
'-x, -y, -z'
'x, -y, z-1/2'
'-x+1/2, -y+1/2, -z'
'x+1/2, -y+1/2, z-1/2'

loop_
_atom_site_label
_atom_site_type_symbol
_atom_site_fract_x
_atom_site_fract_y
_atom_site_fract_z
_atom_site_U_iso_or_equiv
_atom_site_adp_type
_atom_site_occupancy
_atom_site_symmetry_multiplicity
_atom_site_calc_flag
_atom_site_refinement_flags
C1 C 0.3614(3) 0.9517(9) 0.7030(7) 0.026(3) Uani 1 1 d .
C2 C 0.3744(3) 0.8947(9) 0.6844(8) 0.029(3) Uani 1 1 d .
H2 H 0.3705 0.8794 0.6441 0.035 Uiso 1 1 calc R
C3 C 0.3948(3) 0.8633(9) 0.7368(8) 0.030(4) Uani 1 1 d .
H3 H 0.4070 0.8218 0.7379 0.037 Uiso 1 1 calc R
C4 C 0.3942(3) 0.9018(8) 0.7859(8) 0.026(3) Uani 1 1 d .
C5 C 0.4106(3) 0.8864(8) 0.8517(8) 0.027(3) Uani 1 1 d .
C6 C 0.4023(3) 0.8024(9) 0.8690(8) 0.033(4) Uani 1 1 d .
H6A H 0.4049 0.7572 0.8452 0.049 Uiso 1 1 calc R
H6B H 0.3838 0.8050 0.8610 0.049 Uiso 1 1 calc R
H6C H 0.4127 0.7914 0.9118 0.049 Uiso 1 1 calc R
C7 C 0.4397(3) 0.8789(9) 0.8635(8) 0.031(4) Uani 1 1 d .
H7A H 0.4419 0.8311 0.8410 0.047 Uiso 1 1 calc R
H7B H 0.4503 0.8704 0.9065 0.047 Uiso 1 1 calc R
H7C H 0.4452 0.9304 0.8504 0.047 Uiso 1 1 calc R
C8 C 0.4072(3) 0.9593(8) 0.8861(7) 0.023(3) Uani 1 1 d U
C9 C 0.3958(3) 0.9539(8) 0.9257(6) 0.020(3) Uani 1 1 d .
H9 H 0.3912 0.9003 0.9350 0.024 Uiso 1 1 calc R
C10 C 0.3906(3) 1.0260(9) 0.9532(7) 0.025(3) Uani 1 1 d .
C11 C 0.3988(3) 1.1036(9) 0.9419(7) 0.027(3) Uani 1 1 d .
H11 H 0.3962 1.1522 0.9609 0.032 Uiso 1 1 calc R
C12 C 0.4109(3) 1.1108(9) 0.9030(8) 0.030(3) Uani 1 1 d .
H12 H 0.4166 1.1642 0.8962 0.036 Uiso 1 1 calc R
C13 C 0.4146(3) 1.0402(8) 0.8738(7) 0.024(3) Uani 1 1 d .
H13 H 0.4221 1.0461 0.8460 0.029 Uiso 1 1 calc R
C14 C 0.3751(3) 1.0142(11) 0.9902(7) 0.032(4) Uani 1 1 d .
C15 C 0.3926(4) 0.9710(12) 1.0499(7) 0.042(4) Uani 1 1 d .
H15A H 0.4077 1.0069 1.0726 0.063 Uiso 1 1 calc R
H15B H 0.3987 0.9171 1.0416 0.063 Uiso 1 1 calc R
H15C H 0.3826 0.9617 1.0736 0.063 Uiso 1 1 calc R
C16 C 0.3660(4) 1.0980(11) 1.0048(8) 0.044(5) Uani 1 1 d .
H16A H 0.3812 1.1328 1.0282 0.065 Uiso 1 1 calc R
H16B H 0.3559 1.0879 1.0282 0.065 Uiso 1 1 calc R
H16C H 0.3551 1.1269 0.9674 0.065 Uiso 1 1 calc R
C17 C 0.3519(3) 0.9605(9) 0.9544(7) 0.027(3) Uani 1 1 d .
C18 C 0.3384(3) 0.9063(9) 0.9742(7) 0.029(3) Uani 1 1 d .
H18 H 0.3420 0.8949 1.0150 0.035 Uiso 1 1 calc R
C19 C 0.3182(3) 0.8708(9) 0.9238(8) 0.031(4) Uani 1 1 d .
H19 H 0.3057 0.8312 0.9240 0.037 Uiso 1 1 calc R
C20 C 0.3199(3) 0.9039(9) 0.8739(7) 0.026(3) Uani 1 1 d .
C21 C 0.3038(3) 0.8811(9) 0.8079(8) 0.029(3) Uani 1 1 d .
C22 C 0.2750(4) 0.8668(12) 0.7949(9) 0.047(5) Uani 1 1 d .
H22A H 0.2737 0.8202 0.8194 0.070 Uiso 1 1 calc R
H22B H 0.2651 0.8535 0.7523 0.070 Uiso 1 1 calc R
H22C H 0.2680 0.9178 0.8047 0.070 Uiso 1 1 calc R
C23 C 0.3154(3) 0.7980(9) 0.7962(8) 0.036(4) Uani 1 1 d .
H23A H 0.3136 0.7534 0.8216 0.055 Uiso 1 1 calc R
H23B H 0.3339 0.8063 0.8056 0.055 Uiso 1 1 calc R
H23C H 0.3060 0.7821 0.7539 0.055 Uiso 1 1 calc R
C24 C 0.3058(3) 0.9534(8) 0.7700(7) 0.025(3) Uani 1 1 d .
C25 C 0.3175(3) 0.9477(9) 0.7309(7) 0.026(3) Uani 1 1 d .
H25 H 0.3225 0.8940 0.7228 0.031 Uiso 1 1 calc R
C26 C 0.3223(3) 1.0175(10) 0.7028(7) 0.028(3) Uani 1 1 d .
C27 C 0.3130(3) 1.0956(9) 0.7105(8) 0.031(4) Uani 1 1 d .
H27 H 0.3154 1.1437 0.6905 0.037 Uiso 1 1 calc R
C28 C 0.2999(3) 1.1026(9) 0.7484(7) 0.031(3) Uani 1 1 d .
H28 H 0.2929 1.1551 0.7527 0.037 Uiso 1 1 calc R
C29 C 0.2974(3) 1.0341(9) 0.7788(7) 0.027(3) Uani 1 1 d .
H29 H 0.2898 1.0405 0.8064 0.033 Uiso 1 1 calc R
C30 C 0.3382(3) 1.0040(10) 0.6664(7) 0.032(4) Uani 1 1 d .
C31 C 0.3208(4) 0.9638(12) 0.6064(7) 0.044(5) Uani 1 1 d .
H31A H 0.3060 1.0009 0.5844 0.066 Uiso 1 1 calc R
H31B H 0.3143 0.9098 0.6136 0.066 Uiso 1 1 calc R
H31C H 0.3308 0.9549 0.5827 0.066 Uiso 1 1 calc R
C32 C 0.3480(4) 1.0897(10) 0.6526(8) 0.040(4) Uani 1 1 d .
H32A H 0.3330 1.1247 0.6284 0.060 Uiso 1 1 calc R
H32B H 0.3586 1.0796 0.6304 0.060 Uiso 1 1 calc R
H32C H 0.3586 1.1185 0.6904 0.060 Uiso 1 1 calc R
C33 C 0.2514(3) 0.8869(8) 0.3580(6) 0.022(3) Uani 1 1 d .
C34 C 0.2529(3) 0.8474(8) 0.3097(8) 0.027(3) Uani 1 1 d .
H34 H 0.2656 0.8074 0.3110 0.033 Uiso 1 1 calc R
C35 C 0.2321(3) 0.8782(9) 0.2583(8) 0.030(3) Uani 1 1 d .
H35 H 0.2280 0.8630 0.2179 0.036 Uiso 1 1 calc R
C36 C 0.2187(3) 0.9348(10) 0.2772(7) 0.029(3) Uani 1 1 d .
C37 C 0.1951(3) 0.9878(10) 0.2388(7) 0.033(4) Uani 1 1 d .
C38 C 0.1779(3) 0.9442(12) 0.1796(7) 0.042(4) Uani 1 1 d .
H38A H 0.1630 0.9802 0.1562 0.062 Uiso 1 1 calc R
H38B H 0.1716 0.8908 0.1881 0.062 Uiso 1 1 calc R
H38C H 0.1881 0.9337 0.1565 0.062 Uiso 1 1 calc R
C39 C 0.2041(4) 1.0717(12) 0.2243(8) 0.046(5) Uani 1 1 d .
H39A H 0.1889 1.1055 0.1995 0.069 Uiso 1 1 calc R
H39B H 0.2149 1.0618 0.2025 0.069 Uiso 1 1 calc R
H39C H 0.2144 1.1017 0.2618 0.069 Uiso 1 1 calc R
C40 C 0.1788(3) 1.0010(9) 0.2751(7) 0.024(3) Uani 1 1 d .
C41 C 0.1745(3) 0.9285(9) 0.3042(7) 0.026(3) Uani 1 1 d .
H41 H 0.1797 0.8751 0.2962 0.032 Uiso 1 1 calc R
C42 C 0.1628(3) 0.9341(9) 0.3443(7) 0.026(3) Uani 1 1 d .
C43 C 0.1542(3) 1.0152(9) 0.3527(7) 0.027(3) Uani 1 1 d .
H43 H 0.1469 1.0223 0.3808 0.032 Uiso 1 1 calc R
C44 C 0.1564(3) 1.0835(9) 0.3207(7) 0.032(4) Uani 1 1 d .
H44 H 0.1490 1.1355 0.3241 0.038 Uiso 1 1 calc R
C45 C 0.1695(3) 1.0778(10) 0.2832(7) 0.030(3) Uani 1 1 d .
H45 H 0.1718 1.1264 0.2636 0.036 Uiso 1 1 calc R
C46 C 0.1611(3) 0.8624(10) 0.3827(8) 0.032(4) Uani 1 1 d .
C47 C 0.1727(4) 0.7815(10) 0.3699(8) 0.045(5) Uani 1 1 d .
H47A H 0.1630 0.7656 0.3277 0.068 Uiso 1 1 calc R
H47B H 0.1716 0.7363 0.3957 0.068 Uiso 1 1 calc R
H47C H 0.1910 0.7911 0.3781 0.068 Uiso 1 1 calc R
C48 C 0.1319(4) 0.8473(13) 0.3675(9) 0.048(5) Uani 1 1 d .
H48A H 0.1227 0.8313 0.3252 0.071 Uiso 1 1 calc R
H48B H 0.1243 0.8988 0.3748 0.071 Uiso 1 1 calc R
H48C H 0.1304 0.8022 0.3929 0.071 Uiso 1 1 calc R
C49 C 0.1761(4) 0.8870(9) 0.4476(8) 0.030(4) Uani 1 1 d .
C50 C 0.1739(4) 0.8554(10) 0.4963(8) 0.034(4) Uani 1 1 d .
H50 H 0.1610 0.8170 0.4961 0.041 Uiso 1 1 calc R
C51 C 0.1943(3) 0.8902(10) 0.5476(7) 0.031(3) Uani 1 1 d .
H51 H 0.1977 0.8796 0.5882 0.037 Uiso 1 1 calc R
C52 C 0.2083(3) 0.9416(10) 0.5280(7) 0.031(3) Uani 1 1 d .
C53 C 0.2316(4) 0.9952(11) 0.5637(8) 0.038(4) Uani 1 1 d .
C54 C 0.2227(4) 1.0813(13) 0.5793(9) 0.052(5) Uani 1 1 d .
H54A H 0.2381 1.1155 0.6025 0.078 Uiso 1 1 calc R
H54B H 0.2128 1.0717 0.6030 0.078 Uiso 1 1 calc R
H54C H 0.2118 1.1107 0.5421 0.078 Uiso 1 1 calc R
C55 C 0.2494(4) 0.9509(13) 0.6222(7) 0.047(5) Uani 1 1 d .
H55A H 0.2645 0.9867 0.6448 0.071 Uiso 1 1 calc R
H55B H 0.2555 0.8977 0.6127 0.071 Uiso 1 1 calc R
H55C H 0.2397 0.9401 0.6463 0.071 Uiso 1 1 calc R
C56 C 0.2475(3) 1.0074(10) 0.5275(7) 0.030(3) Uani 1 1 d .
C57 C 0.2545(3) 1.0869(11) 0.5154(8) 0.036(4) Uani 1 1 d .
H57 H 0.2507 1.1354 0.5327 0.043 Uiso 1 1 calc R
C58 C 0.2673(3) 1.0939(9) 0.4767(8) 0.030(3) Uani 1 1 d .
H58 H 0.2730 1.1473 0.4700 0.036 Uiso 1 1 calc R
C59 C 0.2716(4) 1.0243(9) 0.4490(8) 0.031(4) Uani 1 1 d .
H59 H 0.2794 1.0309 0.4219 0.038 Uiso 1 1 calc R
C60 C 0.2646(3) 0.9440(9) 0.4600(7) 0.024(3) Uani 1 1 d .
C61 C 0.2531(3) 0.9369(10) 0.4999(7) 0.031(3) Uani 1 1 d .
H61 H 0.2489 0.8826 0.5091 0.037 Uiso 1 1 calc R
C62 C 0.2684(3) 0.8704(9) 0.4246(7) 0.027(3) Uani 1 1 d .
C63 C 0.2607(4) 0.7870(9) 0.4418(8) 0.036(4) Uani 1 1 d .
H63A H 0.2635 0.7423 0.4178 0.054 Uiso 1 1 calc R
H63B H 0.2423 0.7886 0.4343 0.054 Uiso 1 1 calc R
H63C H 0.2714 0.7763 0.4846 0.054 Uiso 1 1 calc R
C64 C 0.2973(3) 0.8652(10) 0.4365(8) 0.035(4) Uani 1 1 d .
H64A H 0.2999 0.8181 0.4139 0.052 Uiso 1 1 calc R
H64B H 0.3080 0.8567 0.4795 0.052 Uiso 1 1 calc R
H64C H 0.3025 0.9175 0.4237 0.052 Uiso 1 1 calc R
C65 C 0.1095(3) 0.1247(9) 0.4250(7) 0.027(3) Uani 1 1 d .
C66 C 0.1118(4) 0.1606(10) 0.3769(8) 0.034(4) Uani 1 1 d .
H66 H 0.1250 0.1985 0.3783 0.041 Uiso 1 1 calc R
C67 C 0.0904(4) 0.1299(9) 0.3240(8) 0.032(4) Uani 1 1 d .
H67 H 0.0865 0.1439 0.2836 0.039 Uiso 1 1 calc R
C68 C 0.0766(3) 0.0766(9) 0.3433(7) 0.026(3) Uani 1 1 d .
C69 C 0.0528(3) 0.0248(9) 0.3056(8) 0.031(3) Uani 1 1 d .
C70 C 0.0620(4) -0.0600(11) 0.2909(9) 0.047(5) Uani 1 1 d .
H70A H 0.0722 -0.0500 0.2677 0.070 Uiso 1 1 calc R
H70B H 0.0468 -0.0946 0.2673 0.070 Uiso 1 1 calc R
H70C H 0.0728 -0.0891 0.3283 0.070 Uiso 1 1 calc R
C71 C 0.0357(4) 0.0687(12) 0.2474(8) 0.040(4) Uani 1 1 d .
H71A H 0.0456 0.0772 0.2234 0.060 Uiso 1 1 calc R
H71B H 0.0301 0.1231 0.2563 0.060 Uiso 1 1 calc R
H71C H 0.0203 0.0341 0.2248 0.060 Uiso 1 1 calc R
C72 C 0.0371(3) 0.0126(9) 0.3413(7) 0.026(3) Uani 1 1 d .
C73 C 0.0319(3) 0.0830(9) 0.3698(7) 0.026(3) Uani 1 1 d .
H73 H 0.0366 0.1375 0.3620 0.031 Uiso 1 1 calc R
C74 C 0.0201(3) 0.0740(9) 0.4084(7) 0.027(3) Uani 1 1 d .
C75 C 0.0116(3) -0.0038(9) 0.4184(7) 0.030(3) Uani 1 1 d .
H75 H 0.0037 -0.0099 0.4454 0.036 Uiso 1 1 calc R
C76 C 0.0151(4) -0.0732(9) 0.3872(8) 0.036(4) Uani 1 1 d .
H76 H 0.0081 -0.1261 0.3906 0.044 Uiso 1 1 calc R
C77 C 0.0285(3) -0.0662(10) 0.3516(8) 0.035(4) Uani 1 1 d .
H77 H 0.0319 -0.1149 0.3338 0.042 Uiso 1 1 calc R
C78 C 0.0176(3) 0.1486(9) 0.4466(8) 0.029(3) Uani 1 1 d .
C79 C -0.0116(4) 0.1606(11) 0.4331(9) 0.041(4) Uani 1 1 d .
H79A H -0.0215 0.1754 0.3908 0.062 Uiso 1 1 calc R
H79B H -0.0133 0.2056 0.4584 0.062 Uiso 1 1 calc R
H79C H -0.0185 0.1083 0.4417 0.062 Uiso 1 1 calc R
C80 C 0.0281(4) 0.2308(9) 0.4332(9) 0.042(4) Uani 1 1 d .
H80A H 0.0182 0.2455 0.3909 0.063 Uiso 1 1 calc R
H80B H 0.0465 0.2238 0.4417 0.063 Uiso 1 1 calc R
H80C H 0.0263 0.2756 0.4585 0.063 Uiso 1 1 calc R
C81 C 0.0327(3) 0.1261(9) 0.5116(7) 0.026(3) Uani 1 1 d .
C82 C 0.0306(4) 0.1590(9) 0.5614(8) 0.033(4) Uani 1 1 d .
H82 H 0.0175 0.1969 0.5607 0.040 Uiso 1 1 calc R
C83 C 0.0510(3) 0.1271(10) 0.6128(8) 0.036(4) Uani 1 1 d .
H83 H 0.0542 0.1391 0.6532 0.043 Uiso 1 1 calc R
C84 C 0.0655(3) 0.0749(9) 0.5942(7) 0.030(3) Uani 1 1 d .
C85 C 0.0892(3) 0.0215(10) 0.6315(7) 0.028(3) Uani 1 1 d .
C86 C 0.0801(4) -0.0621(10) 0.6482(8) 0.039(4) Uani 1 1 d .
H86A H 0.0953 -0.0965 0.6722 0.058 Uiso 1 1 calc R
H86B H 0.0691 -0.0924 0.6115 0.058 Uiso 1 1 calc R
H86C H 0.0701 -0.0505 0.6717 0.058 Uiso 1 1 calc R
C87 C 0.1066(4) 0.0665(11) 0.6906(8) 0.039(4) Uani 1 1 d .
H87A H 0.1217 0.0312 0.7138 0.059 Uiso 1 1 calc R
H87B H 0.0966 0.0767 0.7140 0.059 Uiso 1 1 calc R
H87C H 0.1126 0.1201 0.6814 0.059 Uiso 1 1 calc R
C88 C 0.1047(3) 0.0070(9) 0.5939(7) 0.029(3) Uani 1 1 d .
C89 C 0.1107(3) 0.0781(9) 0.5675(6) 0.023(3) Uani 1 1 d .
H89 H 0.1068 0.1323 0.5774 0.028 Uiso 1 1 calc R
C90 C 0.1222(3) 0.0709(10) 0.5272(7) 0.030(3) Uani 1 1 d .
C91 C 0.1297(3) -0.0105(10) 0.5174(8) 0.034(4) Uani 1 1 d .
H91 H 0.1379 -0.0179 0.4911 0.041 Uiso 1 1 calc R
C92 C 0.1251(3) -0.0786(10) 0.5457(8) 0.036(4) Uani 1 1 d .
H92 H 0.1303 -0.1326 0.5388 0.044 Uiso 1 1 calc R
C93 C 0.1128(3) -0.0712(10) 0.5846(7) 0.033(3) Uani 1 1 d .
H93 H 0.1102 -0.1191 0.6042 0.039 Uiso 1 1 calc R
C94 C 0.1261(3) 0.1432(8) 0.4923(8) 0.027(3) Uani 1 1 d .
C95 C 0.1172(4) 0.2281(9) 0.5080(8) 0.038(4) Uani 1 1 d .
H95A H 0.1202 0.2729 0.4844 0.057 Uiso 1 1 calc R
H95B H 0.1272 0.2397 0.5509 0.057 Uiso 1 1 calc R
H95C H 0.0986 0.2252 0.4986 0.057 Uiso 1 1 calc R
C96 C 0.1550(4) 0.1503(11) 0.5056(9) 0.042(4) Uani 1 1 d .
H96A H 0.1575 0.1973 0.4829 0.063 Uiso 1 1 calc R
H96B H 0.1608 0.0982 0.4939 0.063 Uiso 1 1 calc R
H96C H 0.1653 0.1599 0.5487 0.063 Uiso 1 1 calc R
C97 C -0.0052(3) 0.4638(8) 0.3742(7) 0.024(3) Uani 1 1 d .
C98 C -0.0178(4) 0.4065(10) 0.3941(8) 0.034(4) Uani 1 1 d .
H98 H -0.0137 0.3934 0.4348 0.041 Uiso 1 1 calc R
C99 C -0.0380(3) 0.3705(9) 0.3432(7) 0.027(3) Uani 1 1 d .
H99 H -0.0498 0.3280 0.3428 0.032 Uiso 1 1 calc R
C100 C 0.0370(3) 0.4104(8) 0.2067(7) 0.020(3) Uani 1 1 d .
C101 C 0.0528(3) 0.3912(9) 0.2719(7) 0.027(3) Uani 1 1 d .
C102 C 0.0434(4) 0.3101(9) 0.2888(9) 0.042(4) Uani 1 1 d .
H10A H 0.0539 0.2982 0.3314 0.063 Uiso 1 1 calc R
H10B H 0.0452 0.2640 0.2645 0.063 Uiso 1 1 calc R
H10C H 0.0251 0.3161 0.2814 0.063 Uiso 1 1 calc R
C103 C 0.0820(3) 0.3775(11) 0.2851(9) 0.040(4) Uani 1 1 d .
H10D H 0.0920 0.3647 0.3278 0.060 Uiso 1 1 calc R
H10E H 0.0889 0.4285 0.2749 0.060 Uiso 1 1 calc R
H10F H 0.0835 0.3306 0.2608 0.060 Uiso 1 1 calc R
C104 C 0.0505(3) 0.4654(8) 0.3078(6) 0.020(3) Uani 1 1 d .
C105 C 0.0585(3) 0.5454(9) 0.2967(8) 0.031(4) Uani 1 1 d .
H105 H 0.0662 0.5516 0.2694 0.037 Uiso 1 1 calc R
C106 C 0.0549(3) 0.6133(9) 0.3262(7) 0.030(4) Uani 1 1 d .
H106 H 0.0610 0.6664 0.3199 0.036 Uiso 1 1 calc R
C107 C 0.0429(3) 0.6081(9) 0.3648(7) 0.030(3) Uani 1 1 d .
H107 H 0.0408 0.6572 0.3840 0.036 Uiso 1 1 calc R
C108 C 0.0340(3) 0.5316(9) 0.3756(7) 0.023(3) Uani 1 1 d .
C109 C 0.0395(3) 0.4589(9) 0.3487(7) 0.025(3) Uani 1 1 d .
H109 H 0.0355 0.4050 0.3590 0.031 Uiso 1 1 calc R
C110 C 0.0181(3) 0.5192(9) 0.4116(7) 0.029(3) Uani 1 1 d .
C111 C 0.0093(4) 0.6048(9) 0.4252(8) 0.036(4) Uani 1 1 d .
H11A H -0.0010 0.5966 0.4485 0.054 Uiso 1 1 calc R
H11B H -0.0015 0.6333 0.3874 0.054 Uiso 1 1 calc R
H11C H 0.0246 0.6392 0.4483 0.054 Uiso 1 1 calc R
C112 C 0.0354(3) 0.4761(11) 0.4716(8) 0.036(4) Uani 1 1 d .
H11D H 0.0253 0.4680 0.4953 0.054 Uiso 1 1 calc R
H11E H 0.0506 0.5114 0.4941 0.054 Uiso 1 1 calc R
H11F H 0.0412 0.4216 0.4635 0.054 Uiso 1 1 calc R
N1 N 0.3733(2) 0.9586(7) 0.7655(5) 0.022(3) Uani 1 1 d .
N2 N 0.3408(3) 0.9594(7) 0.8911(6) 0.025(3) Uani 1 1 d .
N3 N 0.2303(3) 0.9409(7) 0.3398(6) 0.026(3) Uani 1 1 d .
N4 N 0.1969(3) 0.9412(8) 0.4648(6) 0.027(3) Uani 1 1 d .
N5 N 0.0873(3) 0.0711(7) 0.4049(6) 0.025(3) Uani 1 1 d .
N6 N 0.0545(3) 0.0721(7) 0.5310(6) 0.026(3) Uani 1 1 d .
N7 N 0.0162(3) 0.4677(7) 0.1867(6) 0.024(3) Uani 1 1 d .
I1 I 0.35417(3) 1.23286(8) 0.82696(7) 0.0760(5) Uani 1 1 d .
I2 I 0.21024(3) 1.21528(7) 0.40078(8) 0.0696(4) Uani 1 1 d .
I3 I 0.06948(4) -0.20084(6) 0.46862(9) 0.0798(5) Uani 1 1 d .
I4 I 0.0000 0.74157(10) 0.2500 0.0794(7) Uani 1 2 d S
U1 U 0.356266(10) 1.03795(3) 0.82746(2) 0.02433(14) Uani 1 1 d .
U2 U 0.212984(12) 1.02035(3) 0.40088(3) 0.02403(13) Uani 1 1 d .
U3 U 0.070794(14) -0.00622(3) 0.46819(3) 0.02326(11) Uani 1 1 d .
U4 U 0.0000 0.54648(4) 0.2500 0.02164(17) Uani 1 2 d S

loop_
_atom_site_aniso_label
_atom_site_aniso_U_11
_atom_site_aniso_U_22
_atom_site_aniso_U_33
_atom_site_aniso_U_23
_atom_site_aniso_U_13
_atom_site_aniso_U_12
C1 0.020(8) 0.036(7) 0.016(7) 0.001(5) 0.002(6) 0.003(6)
C2 0.024(9) 0.035(7) 0.027(8) -0.006(6) 0.010(7) 0.001(6)
C3 0.028(9) 0.036(7) 0.031(9) -0.008(6) 0.017(8) 0.001(6)
C4 0.016(8) 0.023(6) 0.043(9) -0.001(6) 0.015(7) 0.002(5)
C5 0.025(9) 0.020(6) 0.037(9) 0.005(6) 0.016(8) 0.005(5)
C6 0.033(9) 0.036(8) 0.032(8) 0.007(6) 0.017(8) 0.009(6)
C7 0.027(10) 0.035(7) 0.032(9) 0.000(6) 0.012(8) 0.005(6)
C8 0.010(6) 0.028(6) 0.022(6) 0.004(5) -0.001(5) 0.005(4)
C9 0.012(7) 0.022(6) 0.019(7) 0.005(5) 0.001(6) 0.007(5)
C10 0.013(7) 0.031(7) 0.019(7) -0.001(5) -0.005(6) 0.000(5)
C11 0.023(8) 0.033(7) 0.015(7) -0.004(5) 0.000(6) -0.003(6)
C12 0.029(9) 0.024(7) 0.028(8) -0.007(6) 0.005(7) -0.005(6)
C13 0.018(8) 0.027(6) 0.020(7) 0.003(5) -0.001(6) -0.008(5)
C14 0.019(8) 0.057(9) 0.011(6) -0.011(6) -0.002(6) -0.002(7)
C15 0.024(9) 0.070(11) 0.021(8) -0.010(7) -0.001(7) -0.005(8)
C16 0.032(10) 0.062(11) 0.039(10) -0.029(8) 0.018(9) -0.010(8)
C17 0.017(8) 0.045(8) 0.017(7) 0.004(6) 0.005(6) 0.007(6)
C18 0.015(8) 0.046(8) 0.023(8) -0.002(6) 0.003(6) 0.004(6)
C19 0.023(9) 0.036(7) 0.034(9) 0.000(6) 0.011(8) 0.008(6)
C20 0.010(7) 0.038(7) 0.023(7) -0.007(6) 0.001(6) 0.003(5)
C21 0.020(8) 0.031(7) 0.036(9) 0.002(6) 0.013(7) 0.004(6)
C22 0.029(11) 0.077(12) 0.030(9) -0.013(8) 0.008(8) -0.015(9)
C23 0.031(9) 0.036(8) 0.048(10) -0.005(7) 0.023(8) 0.004(6)
C24 0.011(7) 0.030(7) 0.027(8) -0.002(6) 0.003(6) 0.004(5)
C25 0.014(7) 0.033(7) 0.019(7) -0.007(5) -0.004(6) -0.001(5)
C26 0.012(7) 0.051(9) 0.015(7) -0.013(6) -0.001(6) -0.007(6)
C27 0.026(9) 0.032(7) 0.026(8) 0.003(6) 0.003(7) 0.012(6)
C28 0.018(8) 0.035(8) 0.024(8) -0.007(6) -0.006(6) 0.005(6)
C29 0.018(8) 0.036(7) 0.019(7) -0.002(6) 0.000(6) 0.007(6)
C30 0.016(8) 0.054(9) 0.023(8) -0.007(7) 0.007(7) 0.004(6)
C31 0.030(10) 0.082(12) 0.015(8) -0.014(7) 0.004(7) 0.004(8)
C32 0.034(10) 0.050(9) 0.030(9) 0.011(7) 0.008(8) 0.010(7)
C33 0.014(7) 0.036(7) 0.012(6) 0.002(5) 0.002(6) -0.004(5)
C34 0.024(9) 0.024(6) 0.031(9) 0.000(6) 0.010(7) 0.005(6)
C35 0.017(8) 0.045(8) 0.026(8) -0.008(6) 0.007(7) -0.004(6)
C36 0.013(7) 0.049(8) 0.020(7) 0.000(6) 0.002(6) -0.001(6)
C37 0.028(9) 0.052(9) 0.014(7) 0.005(6) 0.005(7) 0.007(7)
C38 0.017(8) 0.080(12) 0.017(8) -0.003(7) -0.004(7) 0.008(8)
C39 0.039(11) 0.068(11) 0.042(10) 0.021(9) 0.026(10) 0.005(9)
C40 0.015(7) 0.034(7) 0.016(7) -0.003(5) -0.001(6) -0.001(6)
C41 0.013(7) 0.042(8) 0.017(7) -0.008(6) 0.001(6) 0.003(6)
C42 0.013(7) 0.037(7) 0.017(7) -0.002(6) -0.003(6) -0.002(6)
C43 0.019(8) 0.036(7) 0.024(7) -0.004(6) 0.008(7) 0.009(6)
C44 0.030(9) 0.032(7) 0.029(8) 0.004(6) 0.009(7) 0.015(6)
C45 0.023(8) 0.044(8) 0.017(7) 0.001(6) 0.002(7) 0.006(6)
C46 0.019(8) 0.050(9) 0.026(8) 0.000(6) 0.008(7) -0.007(6)
C47 0.071(14) 0.035(8) 0.034(9) -0.009(7) 0.026(10) -0.011(8)
C48 0.017(9) 0.087(13) 0.030(9) -0.002(8) 0.000(8) -0.022(8)
C49 0.035(10) 0.033(7) 0.027(8) 0.001(6) 0.019(8) 0.003(6)
C50 0.024(9) 0.053(9) 0.029(9) -0.001(7) 0.015(8) 0.001(7)
C51 0.024(9) 0.052(9) 0.016(7) 0.011(6) 0.007(7) 0.004(6)
C52 0.016(8) 0.047(8) 0.026(8) -0.004(6) 0.006(7) 0.008(6)
C53 0.026(9) 0.067(11) 0.025(8) -0.001(7) 0.015(8) -0.002(8)
C54 0.034(11) 0.086(13) 0.036(10) -0.016(9) 0.015(9) 0.003(9)
C55 0.022(9) 0.103(15) 0.015(8) 0.001(8) 0.006(7) -0.001(9)
C56 0.023(8) 0.048(9) 0.017(7) -0.007(6) 0.006(7) -0.005(6)
C57 0.027(9) 0.050(9) 0.025(8) -0.012(7) 0.005(7) -0.011(7)
C58 0.024(9) 0.031(7) 0.031(8) -0.005(6) 0.008(7) -0.013(6)
C59 0.037(10) 0.034(7) 0.027(9) -0.003(6) 0.018(8) -0.001(7)
C60 0.012(7) 0.034(7) 0.019(7) 0.002(5) 0.000(6) 0.005(5)
C61 0.018(8) 0.046(8) 0.022(8) 0.006(6) 0.003(7) 0.004(6)
C62 0.024(9) 0.033(7) 0.021(7) -0.002(6) 0.007(7) 0.005(6)
C63 0.038(10) 0.029(7) 0.040(10) 0.004(6) 0.016(9) 0.003(6)
C64 0.020(9) 0.052(9) 0.033(9) 0.007(7) 0.012(8) 0.004(7)
C65 0.017(8) 0.032(7) 0.026(8) 0.000(6) 0.004(7) -0.005(6)
C66 0.021(9) 0.057(9) 0.022(8) 0.002(7) 0.007(7) -0.003(7)
C67 0.034(10) 0.043(8) 0.021(8) 0.003(6) 0.011(8) 0.003(7)
C68 0.018(8) 0.031(7) 0.024(7) -0.006(6) 0.003(6) 0.004(6)
C69 0.025(9) 0.030(7) 0.031(8) -0.012(6) 0.006(7) -0.006(6)
C70 0.042(12) 0.050(10) 0.048(11) -0.018(8) 0.018(10) 0.000(8)
C71 0.021(9) 0.066(10) 0.026(8) -0.006(8) 0.004(7) -0.012(8)
C72 0.020(8) 0.030(7) 0.020(7) 0.001(6) 0.002(7) 0.003(6)
C73 0.018(8) 0.026(6) 0.026(7) -0.002(6) 0.001(6) 0.003(5)
C74 0.007(7) 0.036(7) 0.032(8) -0.004(6) 0.003(6) 0.005(6)
C75 0.022(9) 0.036(8) 0.026(8) 0.005(6) 0.004(7) 0.006(6)
C76 0.033(10) 0.027(7) 0.048(10) -0.007(7) 0.016(9) -0.007(7)
C77 0.019(8) 0.032(7) 0.042(10) -0.013(7) 0.002(8) -0.008(6)
C78 0.011(7) 0.042(8) 0.027(8) 0.004(6) 0.003(6) 0.012(6)
C79 0.017(9) 0.055(10) 0.050(11) 0.002(8) 0.012(8) 0.012(7)
C80 0.046(11) 0.026(7) 0.064(12) -0.001(7) 0.033(10) 0.014(7)
C81 0.013(7) 0.032(7) 0.032(8) -0.003(6) 0.008(7) 0.002(5)
C82 0.027(9) 0.034(7) 0.037(9) -0.007(6) 0.012(8) 0.002(6)
C83 0.027(9) 0.053(9) 0.031(9) -0.006(7) 0.014(8) -0.001(7)
C84 0.028(9) 0.034(7) 0.030(8) -0.007(6) 0.014(7) -0.007(6)
C85 0.015(8) 0.048(8) 0.017(7) -0.004(6) 0.003(6) -0.001(6)
C86 0.032(10) 0.043(8) 0.041(9) 0.004(7) 0.016(8) -0.007(7)
C87 0.025(9) 0.059(10) 0.026(8) -0.013(7) 0.003(7) -0.005(7)
C88 0.016(8) 0.042(8) 0.017(7) -0.009(6) -0.003(6) 0.001(6)
C89 0.014(7) 0.028(6) 0.020(7) -0.007(5) 0.000(6) -0.001(5)
C90 0.016(8) 0.041(8) 0.028(8) -0.007(6) 0.005(7) 0.009(6)
C91 0.015(8) 0.051(9) 0.025(8) 0.003(7) -0.001(7) 0.015(7)
C92 0.019(8) 0.043(8) 0.032(9) -0.008(7) -0.003(7) 0.014(7)
C93 0.030(9) 0.035(8) 0.022(7) 0.005(6) 0.000(7) 0.004(6)
C94 0.016(8) 0.032(7) 0.036(9) -0.011(6) 0.014(7) -0.002(5)
C95 0.039(10) 0.039(8) 0.042(10) -0.012(7) 0.023(9) -0.002(7)
C96 0.025(10) 0.066(11) 0.035(9) -0.017(8) 0.013(8) -0.012(8)
C97 0.020(8) 0.027(6) 0.022(7) -0.002(5) 0.005(6) 0.002(5)
C98 0.035(10) 0.046(8) 0.023(8) 0.005(6) 0.013(8) -0.003(7)
C99 0.024(8) 0.031(7) 0.025(8) 0.005(6) 0.009(7) -0.001(6)
C100 0.011(7) 0.021(6) 0.022(7) -0.004(5) 0.000(6) -0.004(5)
C101 0.012(7) 0.043(8) 0.019(7) 0.005(6) 0.000(6) 0.004(6)
C102 0.056(12) 0.030(8) 0.045(10) 0.008(7) 0.026(9) 0.007(7)
C103 0.012(9) 0.060(10) 0.047(11) 0.000(8) 0.011(8) 0.008(7)
C104 0.010(7) 0.027(6) 0.015(6) 0.009(5) -0.002(5) 0.003(5)
C105 0.019(8) 0.044(8) 0.023(8) 0.003(6) 0.003(7) -0.006(6)
C106 0.022(9) 0.039(8) 0.024(8) 0.000(6) 0.004(7) -0.015(6)
C107 0.023(9) 0.035(7) 0.018(7) -0.005(6) -0.004(7) -0.009(6)
C108 0.014(7) 0.033(7) 0.016(7) -0.003(5) 0.000(6) -0.001(5)
C109 0.021(8) 0.030(7) 0.023(8) -0.001(6) 0.007(7) -0.001(6)
C110 0.029(9) 0.036(7) 0.020(7) 0.000(6) 0.009(7) 0.006(6)
C111 0.028(9) 0.037(8) 0.040(10) 0.000(7) 0.013(8) -0.004(6)
C112 0.024(9) 0.052(9) 0.033(9) 0.014(7) 0.014(8) 0.008(7)
N1 0.012(6) 0.041(6) 0.014(6) 0.006(5) 0.006(5) 0.012(5)
N2 0.024(7) 0.034(6) 0.020(6) -0.003(5) 0.011(6) -0.008(5)
N3 0.021(7) 0.034(6) 0.016(6) 0.003(5) 0.002(5) 0.001(5)
N4 0.016(6) 0.044(7) 0.016(6) 0.003(5) 0.003(5) -0.006(5)
N5 0.013(6) 0.037(6) 0.022(6) 0.000(5) 0.007(5) 0.003(5)
N6 0.014(6) 0.033(6) 0.031(7) -0.002(5) 0.011(6) -0.004(5)
N7 0.017(6) 0.025(5) 0.021(6) -0.005(4) -0.003(5) -0.007(5)
I1 0.0769(12) 0.0292(6) 0.0654(10) -0.0045(5) -0.0246(8) 0.0069(5)
I2 0.0642(10) 0.0325(6) 0.0642(9) -0.0013(6) -0.0191(7) 0.0029(6)
I3 0.0744(9) 0.0243(5) 0.0752(8) -0.0023(6) -0.0320(6) 0.0019(6)
I4 0.0804(16) 0.0217(7) 0.0698(14) 0.000 -0.0325(11) 0.000
U1 0.0173(3) 0.0320(3) 0.0182(3) -0.00337(18) 0.0021(2) 0.00190(18)
U2 0.0165(3) 0.0354(3) 0.0164(3) -0.0004(2) 0.0031(2) 0.0000(2)
U3 0.0169(2) 0.0251(2) 0.0216(2) -0.0032(2) 0.00206(17) 0.0008(2)
U4 0.0167(4) 0.0221(3) 0.0194(4) 0.000 0.0011(3) 0.000

loop_
_atom_type_symbol
_atom_type_description
_atom_type_scat_dispersion_real
_atom_type_scat_dispersion_imag
_atom_type_scat_source
C C 0.0033 0.0016 'International Tables Vol C Tables 4.2.6.8 and 6.1.1.4'
H H 0.0000 0.0000 'International Tables Vol C Tables 4.2.6.8 and 6.1.1.4'
N N 0.0061 0.0033 'International Tables Vol C Tables 4.2.6.8 and 6.1.1.4'
I I -0.4742 1.8119 'International Tables Vol C Tables 4.2.6.8 and 6.1.1.4'
U U -9.6767 9.6646 'International Tables Vol C Tables 4.2.6.8 and 6.1.1.4'

loop_
_geom_angle_atom_site_label_1
_geom_angle_atom_site_label_2
_geom_angle_atom_site_label_3
_geom_angle
_geom_angle_site_symmetry_1
_geom_angle_site_symmetry_3
C2 C1 N1 110.0(14) . .
C2 C1 C30 129.1(14) . .
N1 C1 C30 120.9(12) . .
C1 C2 C3 106.2(14) . .
C1 C2 H2 126.9 . .
C3 C2 H2 126.9 . .
C4 C3 C2 109.3(14) . .
C4 C3 H3 125.3 . .
C2 C3 H3 125.3 . .
C3 C4 N1 107.9(15) . .
C3 C4 C5 129.8(14) . .
N1 C4 C5 122.1(12) . .
C8 C5 C4 108.1(12) . .
C8 C5 C6 113.1(11) . .
C4 C5 C6 108.5(14) . .
C8 C5 C7 109.6(13) . .
C4 C5 C7 109.6(11) . .
C6 C5 C7 107.9(12) . .
C5 C6 H6A 109.5 . .
C5 C6 H6B 109.5 . .
H6A C6 H6B 109.5 . .
C5 C6 H6C 109.5 . .
H6A C6 H6C 109.5 . .
H6B C6 H6C 109.5 . .
C5 C7 H7A 109.5 . .
C5 C7 H7B 109.5 . .
H7A C7 H7B 109.5 . .
C5 C7 H7C 109.5 . .
H7A C7 H7C 109.5 . .
H7B C7 H7C 109.5 . .
C9 C8 C13 118.1(12) . .
C9 C8 C5 124.1(12) . .
C13 C8 C5 117.6(12) . .
C9 C8 U1 73.4(8) . .
C13 C8 U1 79.9(9) . .
C5 C8 U1 113.2(11) . .
C8 C9 C10 122.4(12) . .
C8 C9 U1 78.8(9) . .
C10 C9 U1 77.1(8) . .
C8 C9 H9 118.8 . .
C10 C9 H9 118.8 . .
U1 C9 H9 115.7 . .
C11 C10 C9 118.0(12) . .
C11 C10 C14 123.8(13) . .
C9 C10 C14 118.1(13) . .
C11 C10 U1 81.8(10) . .
C9 C10 U1 74.1(8) . .
C14 C10 U1 110.7(10) . .
C10 C11 C12 120.9(13) . .
C10 C11 U1 71.0(9) . .
C12 C11 U1 79.6(10) . .
C10 C11 H11 119.6 . .
C12 C11 H11 119.6 . .
U1 C11 H11 120.9 . .
C11 C12 C13 120.6(13) . .
C11 C12 H12 119.7 . .
C13 C12 H12 119.7 . .
C12 C13 C8 119.9(13) . .
C12 C13 U1 79.8(10) . .
C8 C13 U1 72.2(9) . .
C12 C13 H13 120.1 . .
C8 C13 H13 120.1 . .
U1 C13 H13 118.8 . .
C17 C14 C10 107.7(12) . .
C17 C14 C16 109.7(14) . .
C10 C14 C16 111.8(14) . .
C17 C14 C15 110.6(14) . .
C10 C14 C15 109.0(13) . .
C16 C14 C15 108.1(13) . .
C14 C15 H15A 109.5 . .
C14 C15 H15B 109.5 . .
H15A C15 H15B 109.5 . .
C14 C15 H15C 109.5 . .
H15A C15 H15C 109.5 . .
H15B C15 H15C 109.5 . .
C14 C16 H16A 109.5 . .
C14 C16 H16B 109.5 . .
H16A C16 H16B 109.5 . .
C14 C16 H16C 109.5 . .
H16A C16 H16C 109.5 . .
H16B C16 H16C 109.5 . .
C18 C17 N2 109.1(14) . .
C18 C17 C14 129.2(14) . .
N2 C17 C14 121.7(12) . .
C17 C18 C19 107.9(14) . .
C17 C18 H18 126.0 . .
C19 C18 H18 126.0 . .
C20 C19 C18 107.2(14) . .
C20 C19 H19 126.4 . .
C18 C19 H19 126.4 . .
C19 C20 N2 110.2(14) . .
C19 C20 C21 128.3(14) . .
N2 C20 C21 121.3(12) . .
C24 C21 C20 107.8(13) . .
C24 C21 C22 109.4(14) . .
C20 C21 C22 111.1(12) . .
C24 C21 C23 112.6(11) . .
C20 C21 C23 106.8(14) . .
C22 C21 C23 109.1(13) . .
C21 C22 H22A 109.5 . .
C21 C22 H22B 109.5 . .
H22A C22 H22B 109.5 . .
C21 C22 H22C 109.5 . .
H22A C22 H22C 109.5 . .
H22B C22 H22C 109.5 . .
C21 C23 H23A 109.5 . .
C21 C23 H23B 109.5 . .
H23A C23 H23B 109.5 . .
C21 C23 H23C 109.5 . .
H23A C23 H23C 109.5 . .
H23B C23 H23C 109.5 . .
C25 C24 C29 117.1(13) . .
C25 C24 C21 124.1(12) . .
C29 C24 C21 118.5(12) . .
C25 C24 U1 73.0(9) . .
C29 C24 U1 80.3(9) . .
C21 C24 U1 111.4(10) . .
C24 C25 C26 122.9(13) . .
C24 C25 U1 79.4(9) . .
C26 C25 U1 76.5(9) . .
C24 C25 H25 118.5 . .
C26 C25 H25 118.5 . .
U1 C25 H25 115.9 . .
C25 C26 C27 118.7(13) . .
C25 C26 C30 117.7(13) . .
C27 C26 C30 123.6(14) . .
C25 C26 U1 75.2(9) . .
C27 C26 U1 82.8(10) . .
C30 C26 U1 110.3(10) . .
C26 C27 C28 119.4(14) . .
C26 C27 U1 69.9(9) . .
C28 C27 U1 80.6(10) . .
C26 C27 H27 120.3 . .
C28 C27 H27 120.3 . .
U1 C27 H27 120.1 . .
C29 C28 C27 120.1(13) . .
C29 C28 H28 119.9 . .
C27 C28 H28 119.9 . .
C28 C29 C24 121.5(13) . .
C28 C29 U1 81.1(10) . .
C24 C29 U1 72.2(9) . .
C28 C29 H29 119.3 . .
C24 C29 H29 119.3 . .
U1 C29 H29 118.1 . .
C1 C30 C31 113.1(13) . .
C1 C30 C26 108.0(13) . .
C31 C30 C26 108.8(13) . .
C1 C30 C32 108.6(13) . .
C31 C30 C32 107.6(14) . .
C26 C30 C32 110.8(12) . .
C30 C31 H31A 109.5 . .
C30 C31 H31B 109.5 . .
H31A C31 H31B 109.5 . .
C30 C31 H31C 109.5 . .
H31A C31 H31C 109.5 . .
H31B C31 H31C 109.5 . .
C30 C32 H32A 109.5 . .
C30 C32 H32B 109.5 . .
H32A C32 H32B 109.5 . .
C30 C32 H32C 109.5 . .
H32A C32 H32C 109.5 . .
H32B C32 H32C 109.5 . .
C34 C33 N3 111.5(14) . .
C34 C33 C62 127.0(13) . .
N3 C33 C62 121.3(11) . .
C33 C34 C35 106.3(13) . .
C33 C34 H34 126.9 . .
C35 C34 H34 126.9 . .
C36 C35 C34 107.3(14) . .
C36 C35 H35 126.4 . .
C34 C35 H35 126.4 . .
C35 C36 N3 110.2(14) . .
C35 C36 C37 128.0(14) . .
N3 C36 C37 121.7(12) . .
C36 C37 C39 109.6(14) . .
C36 C37 C38 112.0(13) . .
C39 C37 C38 108.5(14) . .
C36 C37 C40 107.3(12) . .
C39 C37 C40 110.8(12) . .
C38 C37 C40 108.5(14) . .
C37 C38 H38A 109.5 . .
C37 C38 H38B 109.5 . .
H38A C38 H38B 109.5 . .
C37 C38 H38C 109.5 . .
H38A C38 H38C 109.5 . .
H38B C38 H38C 109.5 . .
C37 C39 H39A 109.5 . .
C37 C39 H39B 109.5 . .
H39A C39 H39B 109.5 . .
C37 C39 H39C 109.5 . .
H39A C39 H39C 109.5 . .
H39B C39 H39C 109.5 . .
C45 C40 C41 119.1(12) . .
C45 C40 C37 124.3(13) . .
C41 C40 C37 116.6(12) . .
C45 C40 U2 82.8(9) . .
C41 C40 U2 74.3(9) . .
C37 C40 U2 110.0(10) . .
C42 C41 C40 122.1(13) . .
C42 C41 U2 78.7(9) . .
C40 C41 U2 76.8(9) . .
C42 C41 H41 119.0 . .
C40 C41 H41 119.0 . .
U2 C41 H41 116.0 . .
C41 C42 C43 116.8(13) . .
C41 C42 C46 124.5(13) . .
C43 C42 C46 118.5(12) . .
C41 C42 U2 73.3(9) . .
C43 C42 U2 80.0(9) . .
C46 C42 U2 111.4(10) . .
C44 C43 C42 120.8(12) . .
C44 C43 U2 81.5(10) . .
C42 C43 U2 72.2(9) . .
C44 C43 H43 119.6 . .
C42 C43 H43 119.6 . .
U2 C43 H43 117.4 . .
C43 C44 C45 121.5(13) . .
C43 C44 H44 119.2 . .
C45 C44 H44 119.2 . .
C40 C45 C44 119.4(14) . .
C40 C45 U2 70.4(9) . .
C44 C45 U2 80.5(10) . .
C40 C45 H45 120.3 . .
C44 C45 H45 120.3 . .
U2 C45 H45 119.8 . .
C49 C46 C42 108.0(13) . .
C49 C46 C47 109.6(15) . .
C42 C46 C47 111.0(12) . .
C49 C46 C48 111.2(12) . .
C42 C46 C48 108.1(14) . .
C47 C46 C48 109.0(14) . .
C46 C47 H47A 109.5 . .
C46 C47 H47B 109.5 . .
H47A C47 H47B 109.5 . .
C46 C47 H47C 109.5 . .
H47A C47 H47C 109.5 . .
H47B C47 H47C 109.5 . .
C46 C48 H48A 109.5 . .
C46 C48 H48B 109.5 . .
H48A C48 H48B 109.5 . .
C46 C48 H48C 109.5 . .
H48A C48 H48C 109.5 . .
H48B C48 H48C 109.5 . .
C50 C49 N4 110.4(16) . .
C50 C49 C46 128.3(15) . .
N4 C49 C46 120.9(12) . .
C49 C50 C51 107.3(14) . .
C49 C50 H50 126.3 . .
C51 C50 H50 126.3 . .
C52 C51 C50 107.4(13) . .
C52 C51 H51 126.3 . .
C50 C51 H51 126.3 . .
C51 C52 N4 108.9(15) . .
C51 C52 C53 129.4(15) . .
N4 C52 C53 121.6(13) . .
C52 C53 C56 108.8(13) . .
C52 C53 C55 110.5(15) . .
C56 C53 C55 106.7(14) . .
C52 C53 C54 110.5(14) . .
C56 C53 C54 111.2(14) . .
C55 C53 C54 109.0(14) . .
C53 C54 H54A 109.5 . .
C53 C54 H54B 109.5 . .
H54A C54 H54B 109.5 . .
C53 C54 H54C 109.5 . .
H54A C54 H54C 109.5 . .
H54B C54 H54C 109.5 . .
C53 C55 H55A 109.5 . .
C53 C55 H55B 109.5 . .
H55A C55 H55B 109.5 . .
C53 C55 H55C 109.5 . .
H55A C55 H55C 109.5 . .
H55B C55 H55C 109.5 . .
C57 C56 C61 118.6(13) . .
C57 C56 C53 122.0(14) . .
C61 C56 C53 119.1(14) . .
C57 C56 U2 80.2(10) . .
C61 C56 U2 74.3(9) . .
C53 C56 U2 109.8(11) . .
C56 C57 C58 118.9(14) . .
C56 C57 U2 72.4(10) . .
C58 C57 U2 79.6(10) . .
C56 C57 H57 120.6 . .
C58 C57 H57 120.6 . .
U2 C57 H57 118.3 . .
C59 C58 C57 120.9(13) . .
C59 C58 H58 119.6 . .
C57 C58 H58 119.6 . .
C58 C59 C60 121.4(13) . .
C58 C59 U2 79.5(10) . .
C60 C59 U2 72.7(10) . .
C58 C59 H59 119.3 . .
C60 C59 H59 119.3 . .
U2 C59 H59 119.3 . .
C61 C60 C59 117.6(13) . .
C61 C60 C62 124.0(13) . .
C59 C60 C62 118.3(12) . .
C61 C60 U2 73.6(9) . .
C59 C60 U2 80.0(10) . .
C62 C60 U2 112.9(10) . .
C60 C61 C56 122.6(14) . .
C60 C61 U2 78.5(9) . .
C56 C61 U2 77.2(10) . .
C60 C61 H61 118.7 . .
C56 C61 H61 118.7 . .
U2 C61 H61 115.9 . .
C63 C62 C60 112.9(11) . .
C63 C62 C33 109.0(14) . .
C60 C62 C33 107.5(12) . .
C63 C62 C64 107.9(13) . .
C60 C62 C64 109.1(13) . .
C33 C62 C64 110.5(12) . .
C62 C63 H63A 109.5 . .
C62 C63 H63B 109.5 . .
H63A C63 H63B 109.5 . .
C62 C63 H63C 109.5 . .
H63A C63 H63C 109.5 . .
H63B C63 H63C 109.5 . .
C62 C64 H64A 109.5 . .
C62 C64 H64B 109.5 . .
H64A C64 H64B 109.5 . .
C62 C64 H64C 109.5 . .
H64A C64 H64C 109.5 . .
H64B C64 H64C 109.5 . .
C66 C65 N5 110.1(15) . .
C66 C65 C94 127.2(14) . .
N5 C65 C94 122.5(12) . .
C65 C66 C67 106.6(14) . .
C65 C66 H66 126.7 . .
C67 C66 H66 126.7 . .
C68 C67 C66 106.5(14) . .
C68 C67 H67 126.7 . .
C66 C67 H67 126.7 . .
C67 C68 N5 111.8(15) . .
C67 C68 C69 128.1(15) . .
N5 C68 C69 120.1(13) . .
C72 C69 C71 108.2(14) . .
C72 C69 C68 107.8(12) . .
C71 C69 C68 111.8(13) . .
C72 C69 C70 111.4(13) . .
C71 C69 C70 109.0(14) . .
C68 C69 C70 108.6(14) . .
C69 C70 H70A 109.5 . .
C69 C70 H70B 109.5 . .
H70A C70 H70B 109.5 . .
C69 C70 H70C 109.5 . .
H70A C70 H70C 109.5 . .
H70B C70 H70C 109.5 . .
C69 C71 H71A 109.5 . .
C69 C71 H71B 109.5 . .
H71A C71 H71B 109.5 . .
C69 C71 H71C 109.5 . .
H71A C71 H71C 109.5 . .
H71B C71 H71C 109.5 . .
C77 C72 C73 117.2(13) . .
C77 C72 C69 123.8(13) . .
C73 C72 C69 119.0(12) . .
C77 C72 U3 80.5(10) . .
C73 C72 U3 74.4(9) . .
C69 C72 U3 111.1(11) . .
C74 C73 C72 121.3(13) . .
C74 C73 U3 77.8(9) . .
C72 C73 U3 77.1(9) . .
C74 C73 H73 119.4 . .
C72 C73 H73 119.4 . .
U3 C73 H73 116.3 . .
C73 C74 C75 121.3(13) . .
C73 C74 C78 121.9(13) . .
C75 C74 C78 116.7(12) . .
C73 C74 U3 74.5(9) . .
C75 C74 U3 81.9(10) . .
C78 C74 U3 110.7(10) . .
C74 C75 C76 117.9(14) . .
C74 C75 U3 71.2(9) . .
C76 C75 U3 79.9(11) . .
C74 C75 H75 121.1 . .
C76 C75 H75 121.1 . .
U3 C75 H75 118.9 . .
C77 C76 C75 121.4(14) . .
C77 C76 H76 119.3 . .
C75 C76 H76 119.3 . .
C76 C77 C72 120.7(14) . .
C76 C77 U3 81.5(11) . .
C72 C77 U3 72.0(10) . .
C76 C77 H77 119.7 . .
C72 C77 H77 119.7 . .
U3 C77 H77 117.6 . .
C81 C78 C80 109.5(15) . .
C81 C78 C79 109.5(12) . .
C80 C78 C79 108.9(13) . .
C81 C78 C74 107.5(12) . .
C80 C78 C74 112.3(12) . .
C79 C78 C74 109.0(14) . .
C78 C79 H79A 109.5 . .
C78 C79 H79B 109.5 . .
H79A C79 H79B 109.5 . .
C78 C79 H79C 109.5 . .
H79A C79 H79C 109.5 . .
H79B C79 H79C 109.5 . .
C78 C80 H80A 109.5 . .
C78 C80 H80B 109.5 . .
H80A C80 H80B 109.5 . .
C78 C80 H80C 109.5 . .
H80A C80 H80C 109.5 . .
H80B C80 H80C 109.5 . .
C82 C81 N6 108.9(15) . .
C82 C81 C78 128.7(14) . .
N6 C81 C78 122.0(12) . .
C81 C82 C83 108.3(14) . .
C81 C82 H82 125.9 . .
C83 C82 H82 125.9 . .
C84 C83 C82 107.5(15) . .
C84 C83 H83 126.2 . .
C82 C83 H83 126.2 . .
C83 C84 N6 109.7(15) . .
C83 C84 C85 129.5(15) . .
N6 C84 C85 120.7(12) . .
C84 C85 C88 107.7(12) . .
C84 C85 C87 110.7(13) . .
C88 C85 C87 109.7(13) . .
C84 C85 C86 109.5(13) . .
C88 C85 C86 111.7(12) . .
C87 C85 C86 107.5(13) . .
C85 C86 H86A 109.5 . .
C85 C86 H86B 109.5 . .
H86A C86 H86B 109.5 . .
C85 C86 H86C 109.5 . .
H86A C86 H86C 109.5 . .
H86B C86 H86C 109.5 . .
C85 C87 H87A 109.5 . .
C85 C87 H87B 109.5 . .
H87A C87 H87B 109.5 . .
C85 C87 H87C 109.5 . .
H87A C87 H87C 109.5 . .
H87B C87 H87C 109.5 . .
C93 C88 C89 119.1(13) . .
C93 C88 C85 123.3(14) . .
C89 C88 C85 117.6(12) . .
C93 C88 U3 82.7(10) . .
C89 C88 U3 75.3(9) . .
C85 C88 U3 111.4(10) . .
C90 C89 C88 122.1(13) . .
C90 C89 U3 78.1(9) . .
C88 C89 U3 76.1(9) . .
C90 C89 H89 118.9 . .
C88 C89 H89 118.9 . .
U3 C89 H89 117.5 . .
C89 C90 C91 117.3(14) . .
C89 C90 C94 124.5(13) . .
C91 C90 C94 118.2(12) . .
C89 C90 U3 73.9(9) . .
C91 C90 U3 80.6(10) . .
C94 C90 U3 113.4(11) . .
C92 C91 C90 120.1(14) . .
C92 C91 U3 78.8(10) . .
C90 C91 U3 71.8(9) . .
C92 C91 H91 119.9 . .
C90 C91 H91 119.9 . .
U3 C91 H91 120.4 . .
C91 C92 C93 122.2(14) . .
C91 C92 H92 118.9 . .
C93 C92 H92 118.9 . .
C88 C93 C92 118.9(14) . .
C88 C93 U3 70.4(10) . .
C92 C93 U3 78.6(10) . .
C88 C93 H93 120.5 . .
C92 C93 H93 120.5 . .
U3 C93 H93 121.7 . .
C90 C94 C96 109.7(14) . .
C90 C94 C65 107.0(12) . .
C96 C94 C65 111.0(12) . .
C90 C94 C95 112.4(11) . .
C96 C94 C95 108.3(13) . .
C65 C94 C95 108.5(14) . .
C94 C95 H95A 109.5 . .
C94 C95 H95B 109.5 . .
H95A C95 H95B 109.5 . .
C94 C95 H95C 109.5 . .
H95A C95 H95C 109.5 . .
H95B C95 H95C 109.5 . .
C94 C96 H96A 109.5 . .
C94 C96 H96B 109.5 . .
H96A C96 H96B 109.5 . .
C94 C96 H96C 109.5 . .
H96A C96 H96C 109.5 . .
H96B C96 H96C 109.5 . .
N7 C97 C98 111.0(15) 2 .
N7 C97 C110 120.8(12) 2 .
C98 C97 C110 128.2(15) . .
C97 C98 C99 107.8(14) . .
C97 C98 H98 126.1 . .
C99 C98 H98 126.1 . .
C100 C99 C98 105.8(13) 2 .
C100 C99 H99 127.1 2 .
C98 C99 H99 127.1 . .
C99 C100 N7 109.1(13) 2 .
C99 C100 C101 127.8(13) 2 .
N7 C100 C101 122.8(12) . .
C100 C101 C104 107.6(12) . .
C100 C101 C102 110.2(14) . .
C104 C101 C102 112.1(11) . .
C100 C101 C103 110.7(12) . .
C104 C101 C103 109.6(13) . .
C102 C101 C103 106.7(13) . .
C101 C102 H10A 109.5 . .
C101 C102 H10B 109.5 . .
H10A C102 H10B 109.5 . .
C101 C102 H10C 109.5 . .
H10A C102 H10C 109.5 . .
H10B C102 H10C 109.5 . .
C101 C103 H10D 109.5 . .
C101 C103 H10E 109.5 . .
H10D C103 H10E 109.5 . .
C101 C103 H10F 109.5 . .
H10D C103 H10F 109.5 . .
H10E C103 H10F 109.5 . .
C109 C104 C105 118.9(13) . .
C109 C104 C101 122.6(12) . .
C105 C104 C101 118.4(12) . .
C109 C104 U4 74.8(9) . .
C105 C104 U4 80.5(9) . .
C101 C104 U4 112.0(10) . .
C106 C105 C104 118.6(13) . .
C106 C105 U4 79.1(10) . .
C104 C105 U4 71.8(9) . .
C106 C105 H105 120.7 . .
C104 C105 H105 120.7 . .
U4 C105 H105 119.4 . .
C105 C106 C107 122.9(13) . .
C105 C106 U4 74.9(10) . .
C107 C106 U4 74.4(10) . .
C105 C106 H106 118.6 . .
C107 C106 H106 118.6 . .
U4 C106 H106 123.5 . .
C106 C107 C108 120.6(14) . .
C106 C107 U4 79.2(10) . .
C108 C107 U4 71.2(9) . .
C106 C107 H107 119.7 . .
C108 C107 H107 119.7 . .
U4 C107 H107 120.9 . .
C107 C108 C109 117.1(13) . .
C107 C108 C110 125.4(13) . .
C109 C108 C110 117.4(12) . .
C107 C108 U4 81.6(10) . .
C109 C108 U4 75.4(9) . .
C110 C108 U4 110.1(10) . .
C104 C109 C108 121.5(12) . .
C104 C109 U4 77.3(9) . .
C108 C109 U4 75.7(9) . .
C104 C109 H109 119.2 . .
C108 C109 H109 119.2 . .
U4 C109 H109 118.6 . .
C108 C110 C97 107.3(12) . .
C108 C110 C111 109.7(12) . .
C97 C110 C111 111.5(14) . .
C108 C110 C112 108.8(13) . .
C97 C110 C112 110.7(13) . .
C111 C110 C112 108.7(13) . .
C110 C111 H11A 109.5 . .
C110 C111 H11B 109.5 . .
H11A C111 H11B 109.5 . .
C110 C111 H11C 109.5 . .
H11A C111 H11C 109.5 . .
H11B C111 H11C 109.5 . .
C110 C112 H11D 109.5 . .
C110 C112 H11E 109.5 . .
H11D C112 H11E 109.5 . .
C110 C112 H11F 109.5 . .
H11D C112 H11F 109.5 . .
H11E C112 H11F 109.5 . .
C1 N1 C4 106.5(11) . .
C1 N1 U1 125.9(9) . .
C4 N1 U1 126.9(10) . .
C20 N2 C17 105.5(11) . .
C20 N2 U1 128.5(10) . .
C17 N2 U1 125.9(10) . .
C33 N3 C36 104.7(11) . .
C33 N3 U2 129.4(9) . .
C36 N3 U2 125.6(10) . .
C49 N4 C52 105.9(11) . .
C49 N4 U2 128.6(10) . .
C52 N4 U2 125.5(10) . .
C68 N5 C65 105.0(11) . .
C68 N5 U3 128.3(10) . .
C65 N5 U3 126.7(10) . .
C84 N6 C81 105.6(11) . .
C84 N6 U3 127.0(10) . .
C81 N6 U3 127.3(10) . .
C97 N7 C100 106.3(11) 2 .
C97 N7 U4 127.0(10) 2 .
C100 N7 U4 126.4(9) . .
N2 U1 N1 118.2(4) . .
N2 U1 C9 65.1(4) . .
N1 U1 C9 84.8(4) . .
N2 U1 C25 85.1(4) . .
N1 U1 C25 65.9(4) . .
C9 U1 C25 121.5(4) . .
N2 U1 C26 111.5(4) . .
N1 U1 C26 62.8(4) . .
C9 U1 C26 141.9(4) . .
C25 U1 C26 28.3(4) . .
N2 U1 C10 62.6(4) . .
N1 U1 C10 111.5(4) . .
C9 U1 C10 28.8(4) . .
C25 U1 C10 142.5(4) . .
C26 U1 C10 169.7(5) . .
N2 U1 C8 90.6(4) . .
N1 U1 C8 61.3(4) . .
C9 U1 C8 27.8(4) . .
C25 U1 C8 116.6(4) . .
C26 U1 C8 123.9(4) . .
C10 U1 C8 50.3(4) . .
N2 U1 C24 62.0(4) . .
N1 U1 C24 91.3(4) . .
C9 U1 C24 116.7(4) . .
C25 U1 C24 27.7(4) . .
C26 U1 C24 49.8(4) . .
C10 U1 C24 124.4(4) . .
C8 U1 C24 127.0(4) . .
N2 U1 C13 113.5(4) . .
N1 U1 C13 65.6(4) . .
C9 U1 C13 48.6(4) . .
C25 U1 C13 131.2(4) . .
C26 U1 C13 122.7(4) . .
C10 U1 C13 57.2(4) . .
C8 U1 C13 27.9(4) . .
C24 U1 C13 151.8(4) . .
N2 U1 C11 86.7(4) . .
N1 U1 C11 112.8(4) . .
C9 U1 C11 48.6(4) . .
C25 U1 C11 169.5(4) . .
C26 U1 C11 161.4(4) . .
C10 U1 C11 27.2(4) . .
C8 U1 C11 56.9(4) . .
C24 U1 C11 147.4(4) . .
C13 U1 C11 47.5(4) . .
N2 U1 C27 113.5(5) . .
N1 U1 C27 86.6(4) . .
C9 U1 C27 169.0(4) . .
C25 U1 C27 48.2(4) . .
C26 U1 C27 27.3(4) . .
C10 U1 C27 161.5(4) . .
C8 U1 C27 146.8(4) . .
C24 U1 C27 56.6(4) . .
C13 U1 C27 132.5(4) . .
C11 U1 C27 142.0(5) . .
N2 U1 C29 66.9(4) . .
N1 U1 C29 113.4(4) . .
C9 U1 C29 131.7(4) . .
C25 U1 C29 47.9(4) . .
C26 U1 C29 56.4(4) . .
C10 U1 C29 123.6(4) . .
C8 U1 C29 151.9(4) . .
C24 U1 C29 27.5(4) . .
C13 U1 C29 179.0(4) . .
C11 U1 C29 133.4(4) . .
C27 U1 C29 47.0(4) . .
N3 U2 N4 118.3(4) . .
N3 U2 C41 65.8(4) . .
N4 U2 C41 84.8(4) . .
N3 U2 C61 84.3(4) . .
N4 U2 C61 66.1(4) . .
C41 U2 C61 121.4(4) . .
N3 U2 C40 63.4(4) . .
N4 U2 C40 111.5(4) . .
C41 U2 C40 28.9(4) . .
C61 U2 C40 142.4(4) . .
N3 U2 C56 110.8(4) . .
N4 U2 C56 62.8(4) . .
C41 U2 C56 141.9(4) . .
C61 U2 C56 28.5(4) . .
C40 U2 C56 169.8(4) . .
N3 U2 C60 61.0(4) . .
N4 U2 C60 91.7(4) . .
C41 U2 C60 116.7(4) . .
C61 U2 C60 27.8(4) . .
C40 U2 C60 124.3(4) . .
C56 U2 C60 50.1(4) . .
N3 U2 C42 91.4(4) . .
N4 U2 C42 61.1(4) . .
C41 U2 C42 28.0(4) . .
C61 U2 C42 116.6(4) . .
C40 U2 C42 50.5(4) . .
C56 U2 C42 123.7(4) . .
C60 U2 C42 127.3(4) . .
N3 U2 C57 113.5(5) . .
N4 U2 C57 86.4(4) . .
C41 U2 C57 169.2(4) . .
C61 U2 C57 48.7(5) . .
C40 U2 C57 161.4(4) . .
C56 U2 C57 27.4(4) . .
C60 U2 C57 57.2(4) . .
C42 U2 C57 146.3(4) . .
N3 U2 C59 66.0(4) . .
N4 U2 C59 113.6(4) . .
C41 U2 C59 131.5(4) . .
C61 U2 C59 47.9(4) . .
C40 U2 C59 123.4(4) . .
C56 U2 C59 56.6(4) . .
C60 U2 C59 27.2(4) . .
C42 U2 C59 151.9(4) . .
C57 U2 C59 47.8(4) . .
N3 U2 C43 113.8(4) . .
N4 U2 C43 66.1(4) . .
C41 U2 C43 48.3(4) . .
C61 U2 C43 131.8(4) . .
C40 U2 C43 56.7(4) . .
C56 U2 C43 123.3(4) . .
C60 U2 C43 152.4(4) . .
C42 U2 C43 27.8(4) . .
C57 U2 C43 132.3(4) . .
C59 U2 C43 179.6(4) . .
N3 U2 C45 86.9(4) . .
N4 U2 C45 113.0(4) . .
C41 U2 C45 48.5(4) . .
C61 U2 C45 169.1(4) . .
C40 U2 C45 26.8(4) . .
C56 U2 C45 161.8(4) . .
C60 U2 C45 146.7(4) . .
C42 U2 C45 57.1(4) . .
C57 U2 C45 141.7(4) . .
C59 U2 C45 132.9(4) . .
C43 U2 C45 47.3(4) . .
N6 U3 N5 119.2(3) . .
N6 U3 C89 66.1(4) . .
N5 U3 C89 85.9(4) . .
N6 U3 C73 85.3(4) . .
N5 U3 C73 65.2(4) . .
C89 U3 C73 122.2(3) . .
N6 U3 C88 62.8(4) . .
N5 U3 C88 112.5(4) . .
C89 U3 C88 28.6(4) . .
C73 U3 C88 142.7(4) . .
N6 U3 C72 111.9(4) . .
N5 U3 C72 61.4(4) . .
C89 U3 C72 142.2(4) . .
C73 U3 C72 28.5(4) . .
C88 U3 C72 169.8(3) . .
N6 U3 C74 62.6(4) . .
N5 U3 C74 91.1(4) . .
C89 U3 C74 118.6(4) . .
C73 U3 C74 27.6(4) . .
C88 U3 C74 125.3(4) . .
C72 U3 C74 49.7(4) . .
N6 U3 C90 91.9(4) . .
N5 U3 C90 62.4(4) . .
C89 U3 C90 28.0(4) . .
C73 U3 C90 117.3(4) . .
C88 U3 C90 50.3(4) . .
C72 U3 C90 123.6(4) . .
C74 U3 C90 128.9(3) . .
N6 U3 C77 113.8(4) . .
N5 U3 C77 85.4(4) . .
C89 U3 C77 169.6(4) . .
C73 U3 C77 48.4(4) . .
C88 U3 C77 161.5(4) . .
C72 U3 C77 27.5(4) . .
C74 U3 C77 56.0(4) . .
C90 U3 C77 146.3(4) . .
N6 U3 C93 86.2(4) . .
N5 U3 C93 114.3(4) . .
C89 U3 C93 48.2(4) . .
C73 U3 C93 169.6(4) . .
C88 U3 C93 26.9(4) . .
C72 U3 C93 161.4(4) . .
C74 U3 C93 147.2(4) . .
C90 U3 C93 56.9(4) . .
C77 U3 C93 141.5(4) . .
N6 U3 C91 113.8(4) . .
N5 U3 C91 67.3(4) . .
C89 U3 C91 48.1(4) . .
C73 U3 C91 132.1(4) . .
C88 U3 C91 56.6(4) . .
C72 U3 C91 122.9(4) . .
C74 U3 C91 153.6(4) . .
C90 U3 C91 27.5(4) . .
C77 U3 C91 132.1(4) . .
C93 U3 C91 47.3(4) . .
N6 U3 C75 66.6(4) . .
N5 U3 C75 112.9(4) . .
C89 U3 C75 132.4(4) . .
C73 U3 C75 48.1(4) . .
C88 U3 C75 123.6(4) . .
C72 U3 C75 57.0(4) . .
C74 U3 C75 26.9(4) . .
C90 U3 C75 153.0(4) . .
C77 U3 C75 47.4(4) . .
C93 U3 C75 132.6(4) . .
C91 U3 C75 179.4(4) . .
N7 U4 N7 118.5(5) . 2
N7 U4 C109 65.3(4) . 2
N7 U4 C109 85.5(4) 2 2
N7 U4 C109 85.5(4) . .
N7 U4 C109 65.3(4) 2 .
C109 U4 C109 121.8(6) 2 .
N7 U4 C108 62.5(4) . 2
N7 U4 C108 112.2(4) 2 2
C109 U4 C108 28.9(4) 2 2
C109 U4 C108 142.7(4) . 2
N7 U4 C108 112.2(4) . .
N7 U4 C108 62.5(4) 2 .
C109 U4 C108 142.7(4) 2 .
C109 U4 C108 28.9(4) . .
C108 U4 C108 170.5(6) 2 .
N7 U4 C104 90.9(4) . 2
N7 U4 C104 61.9(4) 2 2
C109 U4 C104 27.9(4) 2 2
C109 U4 C104 116.7(4) . 2
C108 U4 C104 50.5(4) 2 2
C108 U4 C104 124.2(4) . 2
N7 U4 C104 61.9(4) . .
N7 U4 C104 90.9(4) 2 .
C109 U4 C104 116.7(4) 2 .
C109 U4 C104 27.9(4) . .
C108 U4 C104 124.2(4) 2 .
C108 U4 C104 50.5(4) . .
C104 U4 C104 127.1(5) 2 .
N7 U4 C107 86.7(4) . 2
N7 U4 C107 113.0(4) 2 2
C109 U4 C107 48.3(4) 2 2
C109 U4 C107 169.6(4) . 2
C108 U4 C107 27.2(4) 2 2
C108 U4 C107 160.6(4) . 2
C104 U4 C107 56.5(4) 2 2
C104 U4 C107 147.5(4) . 2
N7 U4 C107 113.0(4) . .
N7 U4 C107 86.7(4) 2 .
C109 U4 C107 169.6(4) 2 .
C109 U4 C107 48.3(4) . .
C108 U4 C107 160.6(4) 2 .
C108 U4 C107 27.2(4) . .
C104 U4 C107 147.5(4) 2 .
C104 U4 C107 56.5(4) . .
C107 U4 C107 141.8(6) 2 .
N7 U4 C105 113.6(4) . 2
N7 U4 C105 66.1(4) 2 2
C109 U4 C105 48.6(4) 2 2
C109 U4 C105 131.0(4) . 2
C108 U4 C105 57.4(4) 2 2
C108 U4 C105 122.5(4) . 2
C104 U4 C105 27.7(4) 2 2
C104 U4 C105 151.7(4) . 2
C107 U4 C105 47.3(4) 2 2
C107 U4 C105 133.0(4) . 2
N7 U4 C105 66.1(4) . .
N7 U4 C105 113.6(4) 2 .
C109 U4 C105 131.0(4) 2 .
C109 U4 C105 48.6(4) . .
C108 U4 C105 122.5(4) 2 .
C108 U4 C105 57.4(4) . .
C104 U4 C105 151.7(4) 2 .
C104 U4 C105 27.7(4) . .
C107 U4 C105 133.0(4) 2 .
C107 U4 C105 47.3(4) . .
C105 U4 C105 179.4(6) 2 .

loop_
_geom_bond_atom_site_label_1
_geom_bond_atom_site_label_2
_geom_bond_distance
_geom_bond_site_symmetry_2
C1 C2 1.367(19) .
C1 N1 1.396(19) .
C1 C30 1.49(2) .
C2 C3 1.41(2) .
C2 H2 0.9500 .
C3 C4 1.367(19) .
C3 H3 0.9500 .
C4 N1 1.405(18) .
C4 C5 1.51(2) .
C5 C8 1.497(18) .
C5 C6 1.539(19) .
C5 C7 1.55(2) .
C6 H6A 0.9800 .
C6 H6B 0.9800 .
C6 H6C 0.9800 .
C7 H7A 0.9800 .
C7 H7B 0.9800 .
C7 H7C 0.9800 .
C8 C9 1.381(18) .
C8 C13 1.429(18) .
C8 U1 2.906(15) .
C9 C10 1.424(18) .
C9 U1 2.839(14) .
C9 H9 0.9500 .
C10 C11 1.39(2) .
C10 C14 1.52(2) .
C10 U1 2.878(16) .
C11 C12 1.39(2) .
C11 U1 3.013(16) .
C11 H11 0.9500 .
C12 C13 1.398(19) .
C12 H12 0.9500 .
C13 U1 3.004(16) .
C13 H13 0.9500 .
C14 C17 1.50(2) .
C14 C16 1.53(2) .
C14 C15 1.54(2) .
C15 H15A 0.9800 .
C15 H15B 0.9800 .
C15 H15C 0.9800 .
C16 H16A 0.9800 .
C16 H16B 0.9800 .
C16 H16C 0.9800 .
C17 C18 1.38(2) .
C17 N2 1.410(19) .
C18 C19 1.40(2) .
C18 H18 0.9500 .
C19 C20 1.37(2) .
C19 H19 0.9500 .
C20 N2 1.393(19) .
C20 C21 1.53(2) .
C21 C24 1.52(2) .
C21 C22 1.54(2) .
C21 C23 1.561(19) .
C22 H22A 0.9800 .
C22 H22B 0.9800 .
C22 H22C 0.9800 .
C23 H23A 0.9800 .
C23 H23B 0.9800 .
C23 H23C 0.9800 .
C24 C25 1.382(19) .
C24 C29 1.421(19) .
C24 U1 2.927(16) .
C25 C26 1.40(2) .
C25 U1 2.848(15) .
C25 H25 0.9500 .
C26 C27 1.40(2) .
C26 C30 1.531(18) .
C26 U1 2.864(15) .
C27 C28 1.42(2) .
C27 U1 3.025(17) .
C27 H27 0.9500 .
C28 C29 1.37(2) .
C28 H28 0.9500 .
C29 U1 3.030(17) .
C29 H29 0.9500 .
C30 C31 1.53(2) .
C30 C32 1.56(2) .
C31 H31A 0.9800 .
C31 H31B 0.9800 .
C31 H31C 0.9800 .
C32 H32A 0.9800 .
C32 H32B 0.9800 .
C32 H32C 0.9800 .
C33 C34 1.380(19) .
C33 N3 1.382(19) .
C33 C62 1.53(2) .
C34 C35 1.40(2) .
C34 H34 0.9500 .
C35 C36 1.38(2) .
C35 H35 0.9500 .
C36 N3 1.397(19) .
C36 C37 1.52(2) .
C37 C39 1.53(2) .
C37 C38 1.53(2) .
C37 C40 1.542(18) .
C38 H38A 0.9800 .
C38 H38B 0.9800 .
C38 H38C 0.9800 .
C39 H39A 0.9800 .
C39 H39B 0.9800 .
C39 H39C 0.9800 .
C40 C45 1.382(19) .
C40 C41 1.44(2) .
C40 U2 2.887(16) .
C41 C42 1.401(18) .
C41 U2 2.855(15) .
C41 H41 0.9500 .
C42 C43 1.430(19) .
C42 C46 1.51(2) .
C42 U2 2.924(15) .
C43 C44 1.38(2) .
C43 U2 3.024(16) .
C43 H43 0.9500 .
C44 C45 1.408(19) .
C44 H44 0.9500 .
C45 U2 3.041(17) .
C45 H45 0.9500 .
C46 C49 1.51(2) .
C46 C47 1.54(2) .
C46 C48 1.55(2) .
C47 H47A 0.9800 .
C47 H47B 0.9800 .
C47 H47C 0.9800 .
C48 H48A 0.9800 .
C48 H48B 0.9800 .
C48 H48C 0.9800 .
C49 C50 1.35(2) .
C49 N4 1.38(2) .
C50 C51 1.41(2) .
C50 H50 0.9500 .
C51 C52 1.36(2) .
C51 H51 0.9500 .
C52 N4 1.409(19) .
C52 C53 1.50(2) .
C53 C56 1.524(18) .
C53 C55 1.54(3) .
C53 C54 1.57(2) .
C54 H54A 0.9800 .
C54 H54B 0.9800 .
C54 H54C 0.9800 .
C55 H55A 0.9800 .
C55 H55B 0.9800 .
C55 H55C 0.9800 .
C56 C57 1.40(2) .
C56 C61 1.42(2) .
C56 U2 2.898(17) .
C57 C58 1.42(2) .
C57 U2 2.995(17) .
C57 H57 0.9500 .
C58 C59 1.376(19) .
C58 H58 0.9500 .
C59 C60 1.40(2) .
C59 U2 3.014(18) .
C59 H59 0.9500 .
C60 C61 1.392(19) .
C60 C62 1.528(18) .
C60 U2 2.922(15) .
C61 U2 2.861(17) .
C61 H61 0.9500 .
C62 C63 1.51(2) .
C62 C64 1.54(2) .
C63 H63A 0.9800 .
C63 H63B 0.9800 .
C63 H63C 0.9800 .
C64 H64A 0.9800 .
C64 H64B 0.9800 .
C64 H64C 0.9800 .
C65 C66 1.37(2) .
C65 N5 1.420(19) .
C65 C94 1.55(2) .
C66 C67 1.44(2) .
C66 H66 0.9500 .
C67 C68 1.36(2) .
C67 H67 0.9500 .
C68 N5 1.375(19) .
C68 C69 1.52(2) .
C69 C72 1.50(2) .
C69 C71 1.52(2) .
C69 C70 1.55(2) .
C70 H70A 0.9800 .
C70 H70B 0.9800 .
C70 H70C 0.9800 .
C71 H71A 0.9800 .
C71 H71B 0.9800 .
C71 H71C 0.9800 .
C72 C77 1.41(2) .
C72 C73 1.420(18) .
C72 U3 2.901(16) .
C73 C74 1.380(19) .
C73 U3 2.868(16) .
C73 H73 0.9500 .
C74 C75 1.39(2) .
C74 C78 1.559(19) .
C74 U3 2.908(15) .
C75 C76 1.41(2) .
C75 U3 3.042(17) .
C75 H75 0.9500 .
C76 C77 1.38(2) .
C76 H76 0.9500 .
C77 U3 3.010(17) .
C77 H77 0.9500 .
C78 C81 1.50(2) .
C78 C80 1.53(2) .
C78 C79 1.55(2) .
C79 H79A 0.9800 .
C79 H79B 0.9800 .
C79 H79C 0.9800 .
C80 H80A 0.9800 .
C80 H80B 0.9800 .
C80 H80C 0.9800 .
C81 C82 1.38(2) .
C81 N6 1.411(19) .
C82 C83 1.40(3) .
C82 H82 0.9500 .
C83 C84 1.38(2) .
C83 H83 0.9500 .
C84 N6 1.41(2) .
C84 C85 1.52(2) .
C85 C88 1.537(19) .
C85 C87 1.54(2) .
C85 C86 1.55(2) .
C86 H86A 0.9800 .
C86 H86B 0.9800 .
C86 H86C 0.9800 .
C87 H87A 0.9800 .
C87 H87B 0.9800 .
C87 H87C 0.9800 .
C88 C93 1.38(2) .
C88 C89 1.42(2) .
C88 U3 2.874(16) .
C89 C90 1.398(18) .
C89 U3 2.864(15) .
C89 H89 0.9500 .
C90 C91 1.42(2) .
C90 C94 1.51(2) .
C90 U3 2.917(17) .
C91 C92 1.37(2) .
C91 U3 3.029(17) .
C91 H91 0.9500 .
C92 C93 1.40(2) .
C92 H92 0.9500 .
C93 U3 3.027(17) .
C93 H93 0.9500 .
C94 C96 1.53(2) .
C94 C95 1.551(19) .
C95 H95A 0.9800 .
C95 H95B 0.9800 .
C95 H95C 0.9800 .
C96 H96A 0.9800 .
C96 H96B 0.9800 .
C96 H96C 0.9800 .
C97 N7 1.359(19) 2
C97 C98 1.369(19) .
C97 C110 1.53(2) .
C98 C99 1.41(2) .
C98 H98 0.9500 .
C99 C100 1.404(18) 2
C99 H99 0.9500 .
C100 C99 1.404(18) 2
C100 N7 1.406(18) .
C100 C101 1.50(2) .
C101 C104 1.517(19) .
C101 C102 1.52(2) .
C101 C103 1.56(2) .
C102 H10A 0.9800 .
C102 H10B 0.9800 .
C102 H10C 0.9800 .
C103 H10D 0.9800 .
C103 H10E 0.9800 .
C103 H10F 0.9800 .
C104 C109 1.393(18) .
C104 C105 1.420(19) .
C104 U4 2.902(14) .
C105 C106 1.36(2) .
C105 U4 3.013(17) .
C105 H105 0.9500 .
C106 C107 1.38(2) .
C106 U4 3.064(17) .
C106 H106 0.9500 .
C107 C108 1.389(19) .
C107 U4 3.005(17) .
C107 H107 0.9500 .
C108 C109 1.432(18) .
C108 C110 1.519(19) .
C108 U4 2.875(16) .
C109 U4 2.871(17) .
C109 H109 0.9500 .
C110 C111 1.54(2) .
C110 C112 1.54(2) .
C111 H11A 0.9800 .
C111 H11B 0.9800 .
C111 H11C 0.9800 .
C112 H11D 0.9800 .
C112 H11E 0.9800 .
C112 H11F 0.9800 .
N1 U1 2.468(10) .
N2 U1 2.438(10) .
N3 U2 2.463(11) .
N4 U2 2.469(10) .
N5 U3 2.461(11) .
N6 U3 2.449(11) .
N7 C97 1.359(19) 2
N7 U4 2.459(11) .
I1 U1 3.1112(15) .
I2 U2 3.1131(13) .
I3 U3 3.1054(10) .
I4 U4 3.1119(17) .
U4 N7 2.459(11) 2
U4 C109 2.871(17) 2
U4 C108 2.875(16) 2
U4 C104 2.902(14) 2
U4 C107 3.005(17) 2
U4 C105 3.013(17) 2

loop_
_geom_torsion_atom_site_label_1
_geom_torsion_atom_site_label_2
_geom_torsion_atom_site_label_3
_geom_torsion_atom_site_label_4
_geom_torsion
_geom_torsion_site_symmetry_1
_geom_torsion_site_symmetry_4
N1 C1 C2 C3 1.4(17) . .
C30 C1 C2 C3 179.7(15) . .
C1 C2 C3 C4 -1.0(18) . .
C2 C3 C4 N1 0.3(17) . .
C2 C3 C4 C5 175.6(14) . .
C3 C4 C5 C8 165.1(14) . .
N1 C4 C5 C8 -20.1(18) . .
C3 C4 C5 C6 -71.9(19) . .
N1 C4 C5 C6 102.9(14) . .
C3 C4 C5 C7 46(2) . .
N1 C4 C5 C7 -139.5(13) . .
C4 C5 C8 C9 115.1(16) . .
C6 C5 C8 C9 -5(2) . .
C7 C5 C8 C9 -125.5(16) . .
C4 C5 C8 C13 -60.4(18) . .
C6 C5 C8 C13 179.4(15) . .
C7 C5 C8 C13 59.0(18) . .
C4 C5 C8 U1 30.0(13) . .
C6 C5 C8 U1 -90.1(14) . .
C7 C5 C8 U1 149.4(10) . .
C13 C8 C9 C10 2(2) . .
C5 C8 C9 C10 -173.8(15) . .
U1 C8 C9 C10 -66.7(14) . .
C13 C8 C9 U1 68.4(14) . .
C5 C8 C9 U1 -107.1(15) . .
C8 C9 C10 C11 -4(2) . .
U1 C9 C10 C11 -71.4(14) . .
C8 C9 C10 C14 172.9(15) . .
U1 C9 C10 C14 105.3(13) . .
C8 C9 C10 U1 67.6(14) . .
C9 C10 C11 C12 2(3) . .
C14 C10 C11 C12 -174.0(16) . .
U1 C10 C11 C12 -64.6(16) . .
C9 C10 C11 U1 67.0(13) . .
C14 C10 C11 U1 -109.4(16) . .
C10 C11 C12 C13 1(3) . .
U1 C11 C12 C13 -59.4(16) . .
C11 C12 C13 C8 -3(3) . .
C11 C12 C13 U1 59.6(16) . .
C9 C8 C13 C12 2(2) . .
C5 C8 C13 C12 177.5(16) . .
U1 C8 C13 C12 66.5(15) . .
C9 C8 C13 U1 -64.9(13) . .
C5 C8 C13 U1 111.0(14) . .
C11 C10 C14 C17 129.7(17) . .
C9 C10 C14 C17 -46.7(19) . .
U1 C10 C14 C17 35.7(14) . .
C11 C10 C14 C16 9(2) . .
C9 C10 C14 C16 -167.3(15) . .
U1 C10 C14 C16 -84.8(14) . .
C11 C10 C14 C15 -110.3(18) . .
C9 C10 C14 C15 73.3(18) . .
U1 C10 C14 C15 155.8(10) . .
C10 C14 C17 C18 151.5(15) . .
C16 C14 C17 C18 -87(2) . .
C15 C14 C17 C18 32(2) . .
C10 C14 C17 N2 -27.9(19) . .
C16 C14 C17 N2 93.9(16) . .
C15 C14 C17 N2 -146.9(13) . .
N2 C17 C18 C19 -0.7(17) . .
C14 C17 C18 C19 179.8(14) . .
C17 C18 C19 C20 0.2(17) . .
C18 C19 C20 N2 0.4(16) . .
C18 C19 C20 C21 175.1(14) . .
C19 C20 C21 C24 160.0(14) . .
N2 C20 C21 C24 -25.9(17) . .
C19 C20 C21 C22 40(2) . .
N2 C20 C21 C22 -145.8(14) . .
C19 C20 C21 C23 -78.8(18) . .
N2 C20 C21 C23 95.3(15) . .
C20 C21 C24 C25 115.1(16) . .
C22 C21 C24 C25 -123.9(16) . .
C23 C21 C24 C25 -2(2) . .
C20 C21 C24 C29 -58.8(18) . .
C22 C21 C24 C29 62.2(19) . .
C23 C21 C24 C29 -176.3(16) . .
C20 C21 C24 U1 31.6(12) . .
C22 C21 C24 U1 152.6(10) . .
C23 C21 C24 U1 -85.9(14) . .
C29 C24 C25 C26 3(2) . .
C21 C24 C25 C26 -170.9(16) . .
U1 C24 C25 C26 -66.1(14) . .
C29 C24 C25 U1 69.2(14) . .
C21 C24 C25 U1 -104.7(15) . .
C24 C25 C26 C27 -5(2) . .
U1 C25 C26 C27 -73.0(15) . .
C24 C25 C26 C30 173.0(15) . .
U1 C25 C26 C30 105.4(13) . .
C24 C25 C26 U1 67.6(15) . .
C25 C26 C27 C28 3(3) . .
C30 C26 C27 C28 -175.8(15) . .
U1 C26 C27 C28 -66.2(16) . .
C25 C26 C27 U1 68.7(14) . .
C30 C26 C27 U1 -109.6(16) . .
C26 C27 C28 C29 2(3) . .
U1 C27 C28 C29 -58.1(15) . .
C27 C28 C29 C24 -5(3) . .
C27 C28 C29 U1 57.8(15) . .
C25 C24 C29 C28 2(2) . .
C21 C24 C29 C28 176.5(16) . .
U1 C24 C29 C28 67.3(16) . .
C25 C24 C29 U1 -65.1(13) . .
C21 C24 C29 U1 109.2(14) . .
C2 C1 C30 C31 28(2) . .
N1 C1 C30 C31 -153.7(14) . .
C2 C1 C30 C26 148.6(16) . .
N1 C1 C30 C26 -33.3(19) . .
C2 C1 C30 C32 -91.2(19) . .
N1 C1 C30 C32 86.9(16) . .
C25 C26 C30 C1 -46.2(19) . .
C27 C26 C30 C1 132.1(17) . .
U1 C26 C30 C1 37.3(14) . .
C25 C26 C30 C31 77.0(19) . .
C27 C26 C30 C31 -104.7(19) . .
U1 C26 C30 C31 160.4(11) . .
C25 C26 C30 C32 -165.0(15) . .
C27 C26 C30 C32 13(2) . .
U1 C26 C30 C32 -81.5(14) . .
N3 C33 C34 C35 0.7(17) . .
C62 C33 C34 C35 175.1(14) . .
C33 C34 C35 C36 -0.3(17) . .
C34 C35 C36 N3 -0.2(17) . .
C34 C35 C36 C37 177.7(15) . .
C35 C36 C37 C39 -90.0(19) . .
N3 C36 C37 C39 87.8(16) . .
C35 C36 C37 C38 31(2) . .
N3 C36 C37 C38 -151.7(14) . .
C35 C36 C37 C40 149.6(15) . .
N3 C36 C37 C40 -33(2) . .
C36 C37 C40 C45 131.5(17) . .
C39 C37 C40 C45 12(2) . .
C38 C37 C40 C45 -107.2(19) . .
C36 C37 C40 C41 -45.4(19) . .
C39 C37 C40 C41 -165.1(15) . .
C38 C37 C40 C41 75.9(18) . .
C36 C37 C40 U2 36.5(14) . .
C39 C37 C40 U2 -83.2(14) . .
C38 C37 C40 U2 157.8(11) . .
C45 C40 C41 C42 -5(2) . .
C37 C40 C41 C42 172.2(15) . .
U2 C40 C41 C42 67.4(14) . .
C45 C40 C41 U2 -72.2(15) . .
C37 C40 C41 U2 104.8(13) . .
C40 C41 C42 C43 3(2) . .
U2 C41 C42 C43 69.2(14) . .
C40 C41 C42 C46 -171.2(16) . .
U2 C41 C42 C46 -104.8(15) . .
C40 C41 C42 U2 -66.4(14) . .
C41 C42 C43 C44 3(2) . .
C46 C42 C43 C44 177.1(16) . .
U2 C42 C43 C44 68.1(16) . .
C41 C42 C43 U2 -65.4(13) . .
C46 C42 C43 U2 109.0(14) . .
C42 C43 C44 C45 -6(3) . .
U2 C43 C44 C45 56.9(16) . .
C41 C40 C45 C44 1(3) . .
C37 C40 C45 C44 -175.6(16) . .
U2 C40 C45 C44 -66.3(16) . .
C41 C40 C45 U2 67.5(14) . .
C37 C40 C45 U2 -109.3(16) . .
C43 C44 C45 C40 4(3) . .
C43 C44 C45 U2 -56.7(17) . .
C41 C42 C46 C49 117.6(16) . .
C43 C42 C46 C49 -56.4(19) . .
U2 C42 C46 C49 33.7(14) . .
C41 C42 C46 C47 -3(2) . .
C43 C42 C46 C47 -176.6(16) . .
U2 C42 C46 C47 -86.5(14) . .
C41 C42 C46 C48 -122.1(17) . .
C43 C42 C46 C48 64.0(19) . .
U2 C42 C46 C48 154.0(10) . .
C42 C46 C49 C50 159.2(16) . .
C47 C46 C49 C50 -80(2) . .
C48 C46 C49 C50 41(2) . .
C42 C46 C49 N4 -28.9(19) . .
C47 C46 C49 N4 92.1(16) . .
C48 C46 C49 N4 -147.3(15) . .
N4 C49 C50 C51 -0.3(18) . .
C46 C49 C50 C51 172.2(15) . .
C49 C50 C51 C52 -0.3(18) . .
C50 C51 C52 N4 0.8(17) . .
C50 C51 C52 C53 178.5(15) . .
C51 C52 C53 C56 153.6(16) . .
N4 C52 C53 C56 -29(2) . .
C51 C52 C53 C55 37(2) . .
N4 C52 C53 C55 -145.9(13) . .
C51 C52 C53 C54 -84(2) . .
N4 C52 C53 C54 93.3(16) . .
C52 C53 C56 C57 126.7(18) . .
C55 C53 C56 C57 -114.1(19) . .
C54 C53 C56 C57 5(3) . .
C52 C53 C56 C61 -47(2) . .
C55 C53 C56 C61 73(2) . .
C54 C53 C56 C61 -168.6(16) . .
C52 C53 C56 U2 36.0(15) . .
C55 C53 C56 U2 155.3(11) . .
C54 C53 C56 U2 -85.9(15) . .
C61 C56 C57 C58 -1(3) . .
C53 C56 C57 C58 -174.3(16) . .
U2 C56 C57 C58 -67.0(16) . .
C61 C56 C57 U2 66.0(15) . .
C53 C56 C57 U2 -107.3(17) . .
C56 C57 C58 C59 4(3) . .
U2 C57 C58 C59 -59.7(17) . .
C57 C58 C59 C60 -3(3) . .
C57 C58 C59 U2 59.1(16) . .
C58 C59 C60 C61 0(3) . .
U2 C59 C60 C61 -65.5(14) . .
C58 C59 C60 C62 176.3(17) . .
U2 C59 C60 C62 110.7(14) . .
C58 C59 C60 U2 65.6(17) . .
C59 C60 C61 C56 3(3) . .
C62 C60 C61 C56 -173.5(16) . .
U2 C60 C61 C56 -66.6(15) . .
C59 C60 C61 U2 69.1(15) . .
C62 C60 C61 U2 -106.9(15) . .
C57 C56 C61 C60 -2(3) . .
C53 C56 C61 C60 171.5(16) . .
U2 C56 C61 C60 67.2(15) . .
C57 C56 C61 U2 -69.3(16) . .
C53 C56 C61 U2 104.3(15) . .
C61 C60 C62 C63 -6(2) . .
C59 C60 C62 C63 178.5(16) . .
U2 C60 C62 C63 -90.7(14) . .
C61 C60 C62 C33 114.7(16) . .
C59 C60 C62 C33 -61.3(19) . .
U2 C60 C62 C33 29.6(13) . .
C61 C60 C62 C64 -125.4(16) . .
C59 C60 C62 C64 58.6(19) . .
U2 C60 C62 C64 149.4(10) . .
C34 C33 C62 C63 -72.6(18) . .
N3 C33 C62 C63 101.4(15) . .
C34 C33 C62 C60 164.8(14) . .
N3 C33 C62 C60 -21.3(18) . .
C34 C33 C62 C64 45.8(19) . .
N3 C33 C62 C64 -140.3(13) . .
N5 C65 C66 C67 0.5(18) . .
C94 C65 C66 C67 -174.1(14) . .
C65 C66 C67 C68 -0.7(18) . .
C66 C67 C68 N5 0.8(17) . .
C66 C67 C68 C69 -177.5(14) . .
C67 C68 C69 C72 -151.6(15) . .
N5 C68 C69 C72 30.3(18) . .
C67 C68 C69 C71 -33(2) . .
N5 C68 C69 C71 149.2(13) . .
C67 C68 C69 C70 87.6(19) . .
N5 C68 C69 C70 -90.6(16) . .
C71 C69 C72 C77 110.4(19) . .
C68 C69 C72 C77 -128.5(17) . .
C70 C69 C72 C77 -9(3) . .
C71 C69 C72 C73 -73.6(19) . .
C68 C69 C72 C73 48(2) . .
C70 C69 C72 C73 166.6(16) . .
C71 C69 C72 U3 -157.0(10) . .
C68 C69 C72 U3 -35.8(13) . .
C70 C69 C72 U3 83.2(15) . .
C77 C72 C73 C74 4(3) . .
C69 C72 C73 C74 -172.7(16) . .
U3 C72 C73 C74 -66.9(15) . .
C77 C72 C73 U3 70.4(15) . .
C69 C72 C73 U3 -105.9(15) . .
C72 C73 C74 C75 -4(3) . .
U3 C73 C74 C75 -70.2(15) . .
C72 C73 C74 C78 171.6(15) . .
U3 C73 C74 C78 105.1(14) . .
C72 C73 C74 U3 66.5(15) . .
C73 C74 C75 C76 -1(3) . .
C78 C74 C75 C76 -176.2(16) . .
U3 C74 C75 C76 -67.0(16) . .
C73 C74 C75 U3 66.4(14) . .
C78 C74 C75 U3 -109.2(14) . .
C74 C75 C76 C77 5(3) . .
U3 C75 C76 C77 -57.0(17) . .
C75 C76 C77 C72 -5(3) . .
C75 C76 C77 U3 57.6(17) . .
C73 C72 C77 C76 1(3) . .
C69 C72 C77 C76 177.1(17) . .
U3 C72 C77 C76 68.0(17) . .
C73 C72 C77 U3 -67.0(14) . .
C69 C72 C77 U3 109.1(17) . .
C73 C74 C78 C81 -117.5(16) . .
C75 C74 C78 C81 58.1(18) . .
U3 C74 C78 C81 -33.2(13) . .
C73 C74 C78 C80 3(2) . .
C75 C74 C78 C80 178.6(16) . .
U3 C74 C78 C80 87.4(14) . .
C73 C74 C78 C79 123.9(16) . .
C75 C74 C78 C79 -60.6(19) . .
U3 C74 C78 C79 -151.9(10) . .
C80 C78 C81 C82 77.8(19) . .
C79 C78 C81 C82 -42(2) . .
C74 C78 C81 C82 -159.9(15) . .
C80 C78 C81 N6 -93.8(15) . .
C79 C78 C81 N6 146.8(13) . .
C74 C78 C81 N6 28.5(19) . .
N6 C81 C82 C83 0.4(17) . .
C78 C81 C82 C83 -172.1(15) . .
C81 C82 C83 C84 0.2(18) . .
C82 C83 C84 N6 -0.7(18) . .
C82 C83 C84 C85 -177.4(15) . .
C83 C84 C85 C88 -155.8(16) . .
N6 C84 C85 C88 27.9(18) . .
C83 C84 C85 C87 -36(2) . .
N6 C84 C85 C87 147.8(13) . .
C83 C84 C85 C86 83(2) . .
N6 C84 C85 C86 -93.8(15) . .
C84 C85 C88 C93 -129.6(17) . .
C87 C85 C88 C93 109.8(19) . .
C86 C85 C88 C93 -9(2) . .
C84 C85 C88 C89 49.9(19) . .
C87 C85 C88 C89 -70.7(19) . .
C86 C85 C88 C89 170.2(15) . .
C84 C85 C88 U3 -34.2(13) . .
C87 C85 C88 U3 -154.8(11) . .
C86 C85 C88 U3 86.1(14) . .
C93 C88 C89 C90 7(3) . .
C85 C88 C89 C90 -172.8(15) . .
U3 C88 C89 C90 -66.0(15) . .
C93 C88 C89 U3 72.8(15) . .
C85 C88 C89 U3 -106.8(14) . .
C88 C89 C90 C91 -5(2) . .
U3 C89 C90 C91 -70.2(14) . .
C88 C89 C90 C94 172.6(16) . .
U3 C89 C90 C94 107.6(16) . .
C88 C89 C90 U3 65.0(14) . .
C89 C90 C91 C92 2(3) . .
C94 C90 C91 C92 -176.4(16) . .
U3 C90 C91 C92 -64.8(16) . .
C89 C90 C91 U3 66.4(14) . .
C94 C90 C91 U3 -111.6(15) . .
C90 C91 C92 C93 0(3) . .
U3 C91 C92 C93 -60.8(16) . .
C89 C88 C93 C92 -5(3) . .
C85 C88 C93 C92 175.0(15) . .
U3 C88 C93 C92 64.1(15) . .
C89 C88 C93 U3 -68.7(14) . .
C85 C88 C93 U3 110.9(16) . .
C91 C92 C93 C88 1(3) . .
C91 C92 C93 U3 61.0(16) . .
C89 C90 C94 C96 123.1(16) . .
C91 C90 C94 C96 -59(2) . .
U3 C90 C94 C96 -150.8(10) . .
C89 C90 C94 C65 -116.4(17) . .
C91 C90 C94 C65 61.4(19) . .
U3 C90 C94 C65 -30.3(12) . .
C89 C90 C94 C95 3(2) . .
C91 C90 C94 C95 -179.6(16) . .
U3 C90 C94 C95 88.6(14) . .
C66 C65 C94 C90 -162.4(15) . .
N5 C65 C94 C90 23.6(18) . .
C66 C65 C94 C96 -43(2) . .
N5 C65 C94 C96 143.3(14) . .
C66 C65 C94 C95 76.1(19) . .
N5 C65 C94 C95 -97.8(15) . .
N7 C97 C98 C99 0.6(18) 2 .
C110 C97 C98 C99 -179.8(14) . .
C97 C98 C99 C100 -1.4(17) . 2
C99 C100 C101 C104 164.0(13) 2 .
N7 C100 C101 C104 -23.6(17) . .
C99 C100 C101 C102 -73.5(18) 2 .
N7 C100 C101 C102 98.9(15) . .
C99 C100 C101 C103 44(2) 2 .
N7 C100 C101 C103 -143.3(13) . .
C100 C101 C104 C109 117.9(16) . .
C102 C101 C104 C109 -3(2) . .
C103 C101 C104 C109 -121.7(16) . .
C100 C101 C104 C105 -58.6(18) . .
C102 C101 C104 C105 -179.9(16) . .
C103 C101 C104 C105 61.8(18) . .
C100 C101 C104 U4 32.3(12) . .
C102 C101 C104 U4 -89.0(14) . .
C103 C101 C104 U4 152.7(10) . .
C109 C104 C105 C106 -1(2) . .
C101 C104 C105 C106 176.0(16) . .
U4 C104 C105 C106 66.1(16) . .
C109 C104 C105 U4 -66.7(13) . .
C101 C104 C105 U4 109.9(13) . .
C104 C105 C106 C107 -2(3) . .
U4 C105 C106 C107 59.7(17) . .
C104 C105 C106 U4 -62.1(15) . .
C105 C106 C107 C108 0(3) . .
U4 C106 C107 C108 60.4(16) . .
C105 C106 C107 U4 -59.9(17) . .
C106 C107 C108 C109 4(3) . .
U4 C107 C108 C109 68.8(14) . .
C106 C107 C108 C110 -173.3(16) . .
U4 C107 C108 C110 -108.8(17) . .
C106 C107 C108 U4 -64.5(16) . .
C105 C104 C109 C108 6(2) . .
C101 C104 C109 C108 -170.8(15) . .
U4 C104 C109 C108 -64.2(15) . .
C105 C104 C109 U4 69.8(14) . .
C101 C104 C109 U4 -106.7(14) . .
C107 C108 C109 C104 -7(2) . .
C110 C108 C109 C104 170.4(15) . .
U4 C108 C109 C104 65.0(15) . .
C107 C108 C109 U4 -72.4(14) . .
C110 C108 C109 U4 105.4(14) . .
C107 C108 C110 C97 131.1(17) . .
C109 C108 C110 C97 -46.5(19) . .
U4 C108 C110 C97 37.1(13) . .
C107 C108 C110 C111 10(2) . .
C109 C108 C110 C111 -167.9(15) . .
U4 C108 C110 C111 -84.3(14) . .
C107 C108 C110 C112 -109.1(19) . .
C109 C108 C110 C112 73.3(19) . .
U4 C108 C110 C112 156.9(10) . .
N7 C97 C110 C108 -32.3(18) 2 .
C98 C97 C110 C108 148.1(15) . .
N7 C97 C110 C111 87.9(16) 2 .
C98 C97 C110 C111 -91.7(19) . .
N7 C97 C110 C112 -150.9(13) 2 .
C98 C97 C110 C112 29(2) . .
C2 C1 N1 C4 -1.3(16) . .
C30 C1 N1 C4 -179.8(13) . .
C2 C1 N1 U1 -172.4(9) . .
C30 C1 N1 U1 9.1(19) . .
C3 C4 N1 C1 0.6(15) . .
C5 C4 N1 C1 -175.2(13) . .
C3 C4 N1 U1 171.6(9) . .
C5 C4 N1 U1 -4.2(19) . .
C19 C20 N2 C17 -0.9(16) . .
C21 C20 N2 C17 -175.9(12) . .
C19 C20 N2 U1 178.1(9) . .
C21 C20 N2 U1 3.0(19) . .
C18 C17 N2 C20 1.0(16) . .
C14 C17 N2 C20 -179.5(13) . .
C18 C17 N2 U1 -178.0(9) . .
C14 C17 N2 U1 1.5(19) . .
C34 C33 N3 C36 -0.8(16) . .
C62 C33 N3 C36 -175.6(13) . .
C34 C33 N3 U2 173.0(9) . .
C62 C33 N3 U2 -1.8(19) . .
C35 C36 N3 C33 0.6(16) . .
C37 C36 N3 C33 -177.5(13) . .
C35 C36 N3 U2 -173.5(9) . .
C37 C36 N3 U2 8(2) . .
C50 C49 N4 C52 0.8(17) . .
C46 C49 N4 C52 -172.4(14) . .
C50 C49 N4 U2 179.2(10) . .
C46 C49 N4 U2 6(2) . .
C51 C52 N4 C49 -1.0(16) . .
C53 C52 N4 C49 -178.9(14) . .
C51 C52 N4 U2 -179.5(10) . .
C53 C52 N4 U2 2.7(19) . .
C67 C68 N5 C65 -0.5(16) . .
C69 C68 N5 C65 178.0(12) . .
C67 C68 N5 U3 175.9(10) . .
C69 C68 N5 U3 -5.7(18) . .
C66 C65 N5 C68 0.0(16) . .
C94 C65 N5 C68 174.8(13) . .
C66 C65 N5 U3 -176.4(10) . .
C94 C65 N5 U3 -1.5(19) . .
C83 C84 N6 C81 0.9(16) . .
C85 C84 N6 C81 177.9(13) . .
C83 C84 N6 U3 179.0(10) . .
C85 C84 N6 U3 -4.0(18) . .
C82 C81 N6 C84 -0.8(15) . .
C78 C81 N6 C84 172.3(13) . .
C82 C81 N6 U3 -178.9(9) . .
C78 C81 N6 U3 -5.8(19) . .
C99 C100 N7 C97 -1.4(14) 2 2
C101 C100 N7 C97 -175.0(12) . 2
C99 C100 N7 U4 172.2(9) 2 .
C101 C100 N7 U4 -1.4(17) . .
C20 N2 U1 N1 -63.9(12) . .
C17 N2 U1 N1 114.9(11) . .
C20 N2 U1 C9 -132.7(12) . .
C17 N2 U1 C9 46.1(11) . .
C20 N2 U1 C25 -4.6(11) . .
C17 N2 U1 C25 174.2(12) . .
C20 N2 U1 C26 5.8(13) . .
C17 N2 U1 C26 -175.4(11) . .
C20 N2 U1 C10 -164.8(13) . .
C17 N2 U1 C10 14.0(10) . .
C20 N2 U1 C8 -121.3(12) . .
C17 N2 U1 C8 57.5(11) . .
C20 N2 U1 C24 11.3(11) . .
C17 N2 U1 C24 -170.0(12) . .
C20 N2 U1 C13 -137.7(11) . .
C17 N2 U1 C13 41.0(12) . .
C20 N2 U1 C11 -178.0(12) . .
C17 N2 U1 C11 0.7(11) . .
C20 N2 U1 C27 35.3(12) . .
C17 N2 U1 C27 -145.9(11) . .
C20 N2 U1 C29 41.3(11) . .
C17 N2 U1 C29 -139.9(12) . .
C1 N1 U1 N2 110.6(11) . .
C4 N1 U1 N2 -58.7(12) . .
C1 N1 U1 C9 168.8(12) . .
C4 N1 U1 C9 -0.6(11) . .
C1 N1 U1 C25 40.8(11) . .
C4 N1 U1 C25 -128.5(12) . .
C1 N1 U1 C26 9.5(11) . .
C4 N1 U1 C26 -159.8(12) . .
C1 N1 U1 C10 -179.9(11) . .
C4 N1 U1 C10 10.8(12) . .
C1 N1 U1 C8 -175.6(12) . .
C4 N1 U1 C8 15.0(10) . .
C1 N1 U1 C24 52.0(11) . .
C4 N1 U1 C24 -117.3(11) . .
C1 N1 U1 C13 -144.7(12) . .
C4 N1 U1 C13 46.0(11) . .
C1 N1 U1 C11 -150.5(11) . .
C4 N1 U1 C11 40.2(12) . .
C1 N1 U1 C27 -4.4(11) . .
C4 N1 U1 C27 -173.7(11) . .
C1 N1 U1 C29 35.2(12) . .
C4 N1 U1 C29 -134.1(11) . .
C8 C9 U1 N2 154.8(9) . .
C10 C9 U1 N2 -77.9(8) . .
C8 C9 U1 N1 30.4(8) . .
C10 C9 U1 N1 157.7(9) . .
C8 C9 U1 C25 88.0(9) . .
C10 C9 U1 C25 -144.8(8) . .
C8 C9 U1 C26 61.1(11) . .
C10 C9 U1 C26 -171.6(8) . .
C8 C9 U1 C10 -127.3(13) . .
C10 C9 U1 C8 127.3(13) . .
C8 C9 U1 C24 119.3(8) . .
C10 C9 U1 C24 -113.5(8) . .
C8 C9 U1 C13 -31.3(8) . .
C10 C9 U1 C13 96.0(9) . .
C8 C9 U1 C11 -96.3(9) . .
C10 C9 U1 C11 31.0(8) . .
C8 C9 U1 C27 69(2) . .
C10 C9 U1 C27 -163.5(19) . .
C8 C9 U1 C29 147.5(8) . .
C10 C9 U1 C29 -85.3(9) . .
C24 C25 U1 N2 31.3(9) . .
C26 C25 U1 N2 159.2(9) . .
C24 C25 U1 N1 155.2(10) . .
C26 C25 U1 N1 -76.9(9) . .
C24 C25 U1 C9 88.1(9) . .
C26 C25 U1 C9 -144.0(8) . .
C24 C25 U1 C26 -127.9(13) . .
C24 C25 U1 C10 60.9(11) . .
C26 C25 U1 C10 -171.2(8) . .
C24 C25 U1 C8 119.5(9) . .
C26 C25 U1 C8 -112.6(8) . .
C26 C25 U1 C24 127.9(13) . .
C24 C25 U1 C13 148.5(8) . .
C26 C25 U1 C13 -83.6(9) . .
C24 C25 U1 C11 70(2) . .
C26 C25 U1 C11 -161.8(19) . .
C24 C25 U1 C27 -96.6(10) . .
C26 C25 U1 C27 31.3(8) . .
C24 C25 U1 C29 -31.7(8) . .
C26 C25 U1 C29 96.1(10) . .
C25 C26 U1 N2 -22.4(10) . .
C27 C26 U1 N2 99.9(9) . .
C30 C26 U1 N2 -136.8(10) . .
C25 C26 U1 N1 89.2(9) . .
C27 C26 U1 N1 -148.5(10) . .
C30 C26 U1 N1 -25.2(9) . .
C25 C26 U1 C9 54.3(11) . .
C27 C26 U1 C9 176.7(8) . .
C30 C26 U1 C9 -60.1(12) . .
C27 C26 U1 C25 122.3(13) . .
C30 C26 U1 C25 -114.5(15) . .
C25 C26 U1 C10 31(3) . .
C27 C26 U1 C10 154(2) . .
C30 C26 U1 C10 -83(2) . .
C25 C26 U1 C8 83.8(9) . .
C27 C26 U1 C8 -153.9(9) . .
C30 C26 U1 C8 -30.7(12) . .
C25 C26 U1 C24 -28.6(8) . .
C27 C26 U1 C24 93.7(10) . .
C30 C26 U1 C24 -143.1(12) . .
C25 C26 U1 C13 117.3(8) . .
C27 C26 U1 C13 -120.4(9) . .
C30 C26 U1 C13 2.8(12) . .
C25 C26 U1 C11 169.8(11) . .
C27 C26 U1 C11 -67.9(17) . .
C30 C26 U1 C11 55.3(18) . .
C25 C26 U1 C27 -122.3(13) . .
C30 C26 U1 C27 123.2(15) . .
C25 C26 U1 C29 -62.3(8) . .
C27 C26 U1 C29 60.1(9) . .
C30 C26 U1 C29 -176.7(12) . .
C11 C10 U1 N2 -150.0(10) . .
C9 C10 U1 N2 87.6(9) . .
C14 C10 U1 N2 -26.9(9) . .
C11 C10 U1 N1 98.4(9) . .
C9 C10 U1 N1 -23.9(9) . .
C14 C10 U1 N1 -138.5(9) . .
C11 C10 U1 C9 122.3(13) . .
C14 C10 U1 C9 -114.6(14) . .
C11 C10 U1 C25 176.3(8) . .
C9 C10 U1 C25 54.0(11) . .
C14 C10 U1 C25 -60.6(12) . .
C11 C10 U1 C26 152.5(19) . .
C9 C10 U1 C26 30(3) . .
C14 C10 U1 C26 -84(2) . .
C11 C10 U1 C8 93.5(9) . .
C9 C10 U1 C8 -28.8(7) . .
C14 C10 U1 C8 -143.4(12) . .
C11 C10 U1 C24 -154.3(8) . .
C9 C10 U1 C24 83.4(9) . .
C14 C10 U1 C24 -31.1(11) . .
C11 C10 U1 C13 59.7(8) . .
C9 C10 U1 C13 -62.6(8) . .
C14 C10 U1 C13 -177.1(11) . .
C9 C10 U1 C11 -122.3(13) . .
C14 C10 U1 C11 123.1(14) . .
C11 C10 U1 C27 -67.5(17) . .
C9 C10 U1 C27 170.2(12) . .
C14 C10 U1 C27 55.7(18) . .
C11 C10 U1 C29 -120.9(9) . .
C9 C10 U1 C29 116.8(8) . .
C14 C10 U1 C29 2.2(11) . .
C9 C8 U1 N2 -22.7(8) . .
C13 C8 U1 N2 -146.3(9) . .
C5 C8 U1 N2 97.9(9) . .
C9 C8 U1 N1 -144.9(9) . .
C13 C8 U1 N1 91.5(9) . .
C5 C8 U1 N1 -24.3(8) . .
C13 C8 U1 C9 -123.6(13) . .
C5 C8 U1 C9 120.6(13) . .
C9 C8 U1 C25 -107.6(9) . .
C13 C8 U1 C25 128.8(8) . .
C5 C8 U1 C25 13.0(10) . .
C9 C8 U1 C26 -139.4(8) . .
C13 C8 U1 C26 97.0(9) . .
C5 C8 U1 C26 -18.8(11) . .
C9 C8 U1 C10 29.9(8) . .
C13 C8 U1 C10 -93.6(9) . .
C5 C8 U1 C10 150.6(11) . .
C9 C8 U1 C24 -77.2(9) . .
C13 C8 U1 C24 159.2(8) . .
C5 C8 U1 C24 43.4(11) . .
C9 C8 U1 C13 123.6(13) . .
C5 C8 U1 C13 -115.8(13) . .
C9 C8 U1 C11 62.9(8) . .
C13 C8 U1 C11 -60.6(8) . .
C5 C8 U1 C11 -176.4(11) . .
C9 C8 U1 C27 -161.0(8) . .
C13 C8 U1 C27 75.4(11) . .
C5 C8 U1 C27 -40.4(13) . .
C9 C8 U1 C29 -58.4(13) . .
C13 C8 U1 C29 178.0(8) . .
C5 C8 U1 C29 62.2(13) . .
C25 C24 U1 N2 -144.1(10) . .
C29 C24 U1 N2 93.5(9) . .
C21 C24 U1 N2 -23.4(8) . .
C25 C24 U1 N1 -22.5(9) . .
C29 C24 U1 N1 -144.9(9) . .
C21 C24 U1 N1 98.1(9) . .
C25 C24 U1 C9 -107.4(9) . .
C29 C24 U1 C9 130.2(8) . .
C21 C24 U1 C9 13.3(10) . .
C29 C24 U1 C25 -122.4(13) . .
C21 C24 U1 C25 120.7(13) . .
C25 C24 U1 C26 29.3(8) . .
C29 C24 U1 C26 -93.1(10) . .
C21 C24 U1 C26 150.0(11) . .
C25 C24 U1 C10 -139.8(8) . .
C29 C24 U1 C10 97.8(9) . .
C21 C24 U1 C10 -19.2(10) . .
C25 C24 U1 C8 -76.8(10) . .
C29 C24 U1 C8 160.8(8) . .
C21 C24 U1 C8 43.9(10) . .
C25 C24 U1 C13 -56.2(13) . .
C29 C24 U1 C13 -178.6(8) . .
C21 C24 U1 C13 64.5(12) . .
C25 C24 U1 C11 -161.5(9) . .
C29 C24 U1 C11 76.1(12) . .
C21 C24 U1 C11 -40.8(12) . .
C25 C24 U1 C27 62.5(9) . .
C29 C24 U1 C27 -59.9(9) . .
C21 C24 U1 C27 -176.8(10) . .
C25 C24 U1 C29 122.4(13) . .
C21 C24 U1 C29 -117.0(13) . .
C12 C13 U1 N2 -88.9(9) . .
C8 C13 U1 N2 37.2(9) . .
C12 C13 U1 N1 159.5(10) . .
C8 C13 U1 N1 -74.4(8) . .
C12 C13 U1 C9 -94.9(10) . .
C8 C13 U1 C9 31.2(8) . .
C12 C13 U1 C25 166.2(8) . .
C8 C13 U1 C25 -67.7(10) . .
C12 C13 U1 C26 132.2(9) . .
C8 C13 U1 C26 -101.7(9) . .
C12 C13 U1 C10 -60.1(9) . .
C8 C13 U1 C10 66.0(9) . .
C12 C13 U1 C8 -126.1(13) . .
C12 C13 U1 C24 -163.0(9) . .
C8 C13 U1 C24 -36.9(13) . .
C12 C13 U1 C11 -27.7(8) . .
C8 C13 U1 C11 98.3(9) . .
C12 C13 U1 C27 99.8(9) . .
C8 C13 U1 C27 -134.1(8) . .
C12 C13 U1 C29 155(25) . .
C8 C13 U1 C29 -79(25) . .
C10 C11 U1 N2 26.4(9) . .
C12 C11 U1 N2 154.4(9) . .
C10 C11 U1 N1 -92.9(9) . .
C12 C11 U1 N1 35.1(9) . .
C10 C11 U1 C9 -32.9(8) . .
C12 C11 U1 C9 95.1(10) . .
C10 C11 U1 C25 -13(3) . .
C12 C11 U1 C25 115(2) . .
C10 C11 U1 C26 -164.9(12) . .
C12 C11 U1 C26 -37.0(17) . .
C12 C11 U1 C10 128.0(13) . .
C10 C11 U1 C8 -66.5(9) . .
C12 C11 U1 C8 61.5(9) . .
C10 C11 U1 C24 41.7(12) . .
C12 C11 U1 C24 169.7(8) . .
C10 C11 U1 C13 -100.1(10) . .
C12 C11 U1 C13 27.9(8) . .
C10 C11 U1 C27 151.5(8) . .
C12 C11 U1 C27 -80.5(10) . .
C10 C11 U1 C29 79.9(10) . .
C12 C11 U1 C29 -152.2(8) . .
C26 C27 U1 N2 -91.6(9) . .
C28 C27 U1 N2 34.5(10) . .
C26 C27 U1 N1 27.8(9) . .
C28 C27 U1 N1 153.9(9) . .
C26 C27 U1 C9 -11(3) . .
C28 C27 U1 C9 115(2) . .
C26 C27 U1 C25 -32.5(8) . .
C28 C27 U1 C25 93.6(10) . .
C28 C27 U1 C26 126.1(14) . .
C26 C27 U1 C10 -165.4(12) . .
C28 C27 U1 C10 -39.3(18) . .
C26 C27 U1 C8 41.9(13) . .
C28 C27 U1 C8 168.0(8) . .
C26 C27 U1 C24 -66.0(9) . .
C28 C27 U1 C24 60.1(9) . .
C26 C27 U1 C13 79.8(10) . .
C28 C27 U1 C13 -154.1(8) . .
C26 C27 U1 C11 151.3(8) . .
C28 C27 U1 C11 -82.6(10) . .
C26 C27 U1 C29 -99.2(10) . .
C28 C27 U1 C29 26.9(8) . .
C28 C29 U1 N2 159.5(9) . .
C24 C29 U1 N2 -73.2(9) . .
C28 C29 U1 N1 -88.5(9) . .
C24 C29 U1 N1 38.8(10) . .
C28 C29 U1 C9 166.8(8) . .
C24 C29 U1 C9 -66.0(10) . .
C28 C29 U1 C25 -95.3(10) . .
C24 C29 U1 C25 31.9(8) . .
C28 C29 U1 C26 -60.9(9) . .
C24 C29 U1 C26 66.3(9) . .
C28 C29 U1 C10 131.5(8) . .
C24 C29 U1 C10 -101.2(9) . .
C28 C29 U1 C8 -161.1(9) . .
C24 C29 U1 C8 -33.9(13) . .
C28 C29 U1 C24 -127.2(13) . .
C28 C29 U1 C13 -84(25) . .
C24 C29 U1 C13 44(26) . .
C28 C29 U1 C11 98.8(9) . .
C24 C29 U1 C11 -133.9(8) . .
C28 C29 U1 C27 -28.0(8) . .
C24 C29 U1 C27 99.2(10) . .
C33 N3 U2 N4 -61.4(13) . .
C36 N3 U2 N4 111.3(11) . .
C33 N3 U2 C41 -130.7(12) . .
C36 N3 U2 C41 42.0(11) . .
C33 N3 U2 C61 -2.5(12) . .
C36 N3 U2 C61 170.2(12) . .
C33 N3 U2 C40 -162.7(13) . .
C36 N3 U2 C40 10.0(11) . .
C33 N3 U2 C56 8.1(13) . .
C36 N3 U2 C56 -179.2(11) . .
C33 N3 U2 C60 13.6(11) . .
C36 N3 U2 C60 -173.7(13) . .
C33 N3 U2 C42 -119.1(12) . .
C36 N3 U2 C42 53.6(11) . .
C33 N3 U2 C57 37.5(13) . .
C36 N3 U2 C57 -149.8(11) . .
C33 N3 U2 C59 43.6(11) . .
C36 N3 U2 C59 -143.7(12) . .
C33 N3 U2 C43 -136.0(11) . .
C36 N3 U2 C43 36.7(12) . .
C33 N3 U2 C45 -176.0(12) . .
C36 N3 U2 C45 -3.3(11) . .
C49 N4 U2 N3 -64.7(13) . .
C52 N4 U2 N3 113.5(11) . .
C49 N4 U2 C41 -5.7(12) . .
C52 N4 U2 C41 172.4(12) . .
C49 N4 U2 C61 -133.5(13) . .
C52 N4 U2 C61 44.6(11) . .
C49 N4 U2 C40 5.7(13) . .
C52 N4 U2 C40 -176.1(11) . .
C49 N4 U2 C56 -164.9(13) . .
C52 N4 U2 C56 13.2(11) . .
C49 N4 U2 C60 -122.4(12) . .
C52 N4 U2 C60 55.7(11) . .
C49 N4 U2 C42 10.0(11) . .
C52 N4 U2 C42 -171.8(13) . .
C49 N4 U2 C57 -179.4(13) . .
C52 N4 U2 C57 -1.3(11) . .
C49 N4 U2 C59 -139.1(12) . .
C52 N4 U2 C59 39.0(12) . .
C49 N4 U2 C43 40.6(12) . .
C52 N4 U2 C43 -141.3(12) . .
C49 N4 U2 C45 34.7(13) . .
C52 N4 U2 C45 -147.2(11) . .
C42 C41 U2 N3 154.6(10) . .
C40 C41 U2 N3 -78.3(8) . .
C42 C41 U2 N4 30.4(9) . .
C40 C41 U2 N4 157.5(8) . .
C42 C41 U2 C61 88.3(9) . .
C40 C41 U2 C61 -144.6(8) . .
C42 C41 U2 C40 -127.1(13) . .
C42 C41 U2 C56 61.3(11) . .
C40 C41 U2 C56 -171.6(8) . .
C42 C41 U2 C60 119.8(9) . .
C40 C41 U2 C60 -113.1(8) . .
C40 C41 U2 C42 127.1(13) . .
C42 C41 U2 C57 66(2) . .
C40 C41 U2 C57 -166.7(19) . .
C42 C41 U2 C59 147.7(8) . .
C40 C41 U2 C59 -85.2(9) . .
C42 C41 U2 C43 -31.9(8) . .
C40 C41 U2 C43 95.2(9) . .
C42 C41 U2 C45 -96.7(10) . .
C40 C41 U2 C45 30.3(7) . .
C60 C61 U2 N3 31.4(9) . .
C56 C61 U2 N3 159.0(9) . .
C60 C61 U2 N4 155.8(10) . .
C56 C61 U2 N4 -76.7(9) . .
C60 C61 U2 C41 88.4(10) . .
C56 C61 U2 C41 -144.0(8) . .
C60 C61 U2 C40 61.1(12) . .
C56 C61 U2 C40 -171.3(8) . .
C60 C61 U2 C56 -127.6(14) . .
C56 C61 U2 C60 127.6(14) . .
C60 C61 U2 C42 120.1(9) . .
C56 C61 U2 C42 -112.3(9) . .
C60 C61 U2 C57 -96.9(10) . .
C56 C61 U2 C57 30.6(8) . .
C60 C61 U2 C59 -31.2(8) . .
C56 C61 U2 C59 96.3(10) . .
C60 C61 U2 C43 148.5(8) . .
C56 C61 U2 C43 -83.9(10) . .
C60 C61 U2 C45 68(3) . .
C56 C61 U2 C45 -164.4(19) . .
C45 C40 U2 N3 -149.4(10) . .
C41 C40 U2 N3 87.6(8) . .
C37 C40 U2 N3 -25.5(9) . .
C45 C40 U2 N4 98.8(9) . .
C41 C40 U2 N4 -24.2(9) . .
C37 C40 U2 N4 -137.3(9) . .
C45 C40 U2 C41 123.0(13) . .
C37 C40 U2 C41 -113.1(13) . .
C45 C40 U2 C61 177.1(8) . .
C41 C40 U2 C61 54.2(11) . .
C37 C40 U2 C61 -58.9(12) . .
C45 C40 U2 C56 153(2) . .
C41 C40 U2 C56 30(3) . .
C37 C40 U2 C56 -83(3) . .
C45 C40 U2 C60 -153.2(8) . .
C41 C40 U2 C60 83.8(9) . .
C37 C40 U2 C60 -29.3(11) . .
C45 C40 U2 C42 93.9(10) . .
C41 C40 U2 C42 -29.0(7) . .
C37 C40 U2 C42 -142.2(11) . .
C45 C40 U2 C57 -64.8(17) . .
C41 C40 U2 C57 172.3(12) . .
C37 C40 U2 C57 59.1(17) . .
C45 C40 U2 C59 -120.4(9) . .
C41 C40 U2 C59 116.7(8) . .
C37 C40 U2 C59 3.6(11) . .
C45 C40 U2 C43 60.1(9) . .
C41 C40 U2 C43 -62.9(8) . .
C37 C40 U2 C43 -176.0(11) . .
C41 C40 U2 C45 -123.0(13) . .
C37 C40 U2 C45 123.9(14) . .
C57 C56 U2 N3 101.1(9) . .
C61 C56 U2 N3 -22.5(10) . .
C53 C56 U2 N3 -138.3(10) . .
C57 C56 U2 N4 -147.0(10) . .
C61 C56 U2 N4 89.5(9) . .
C53 C56 U2 N4 -26.3(10) . .
C57 C56 U2 C41 178.0(8) . .
C61 C56 U2 C41 54.4(11) . .
C53 C56 U2 C41 -61.4(12) . .
C57 C56 U2 C61 123.6(14) . .
C53 C56 U2 C61 -115.8(15) . .
C57 C56 U2 C40 155(2) . .
C61 C56 U2 C40 31(3) . .
C53 C56 U2 C40 -85(3) . .
C57 C56 U2 C60 94.7(10) . .
C61 C56 U2 C60 -28.8(8) . .
C53 C56 U2 C60 -144.7(12) . .
C57 C56 U2 C42 -152.3(9) . .
C61 C56 U2 C42 84.2(9) . .
C53 C56 U2 C42 -31.7(12) . .
C61 C56 U2 C57 -123.6(14) . .
C53 C56 U2 C57 120.6(15) . .
C57 C56 U2 C59 61.6(9) . .
C61 C56 U2 C59 -62.0(9) . .
C53 C56 U2 C59 -177.8(12) . .
C57 C56 U2 C43 -118.9(9) . .
C61 C56 U2 C43 117.6(9) . .
C53 C56 U2 C43 1.8(12) . .
C57 C56 U2 C45 -65.7(17) . .
C61 C56 U2 C45 170.7(12) . .
C53 C56 U2 C45 54.9(19) . .
C61 C60 U2 N3 -143.7(10) . .
C59 C60 U2 N3 93.5(9) . .
C62 C60 U2 N3 -23.1(8) . .
C61 C60 U2 N4 -22.1(9) . .
C59 C60 U2 N4 -144.9(9) . .
C62 C60 U2 N4 98.5(9) . .
C61 C60 U2 C41 -107.2(9) . .
C59 C60 U2 C41 130.0(8) . .
C62 C60 U2 C41 13.4(10) . .
C59 C60 U2 C61 -122.8(13) . .
C62 C60 U2 C61 120.5(14) . .
C61 C60 U2 C40 -139.8(9) . .
C59 C60 U2 C40 97.4(9) . .
C62 C60 U2 C40 -19.2(11) . .
C61 C60 U2 C56 29.5(9) . .
C59 C60 U2 C56 -93.3(10) . .
C62 C60 U2 C56 150.1(11) . .
C61 C60 U2 C42 -76.3(10) . .
C59 C60 U2 C42 160.9(8) . .
C62 C60 U2 C42 44.2(11) . .
C61 C60 U2 C57 62.5(9) . .
C59 C60 U2 C57 -60.3(9) . .
C62 C60 U2 C57 -176.9(11) . .
C61 C60 U2 C59 122.8(13) . .
C62 C60 U2 C59 -116.6(13) . .
C61 C60 U2 C43 -57.3(13) . .
C59 C60 U2 C43 179.9(8) . .
C62 C60 U2 C43 63.3(13) . .
C61 C60 U2 C45 -161.4(9) . .
C59 C60 U2 C45 75.7(11) . .
C62 C60 U2 C45 -40.9(13) . .
C41 C42 U2 N3 -23.0(9) . .
C43 C42 U2 N3 -145.1(8) . .
C46 C42 U2 N3 98.1(9) . .
C41 C42 U2 N4 -144.8(10) . .
C43 C42 U2 N4 93.1(9) . .
C46 C42 U2 N4 -23.7(9) . .
C43 C42 U2 C41 -122.1(13) . .
C46 C42 U2 C41 121.1(14) . .
C41 C42 U2 C61 -107.4(9) . .
C43 C42 U2 C61 130.6(8) . .
C46 C42 U2 C61 13.7(10) . .
C41 C42 U2 C40 30.0(8) . .
C43 C42 U2 C40 -92.1(9) . .
C46 C42 U2 C40 151.1(11) . .
C41 C42 U2 C56 -139.4(9) . .
C43 C42 U2 C56 98.5(9) . .
C46 C42 U2 C56 -18.3(11) . .
C41 C42 U2 C60 -76.9(10) . .
C43 C42 U2 C60 161.0(8) . .
C46 C42 U2 C60 44.2(11) . .
C41 C42 U2 C57 -162.0(9) . .
C43 C42 U2 C57 75.9(12) . .
C46 C42 U2 C57 -40.9(14) . .
C41 C42 U2 C59 -58.3(13) . .
C43 C42 U2 C59 179.6(9) . .
C46 C42 U2 C59 62.8(13) . .
C41 C42 U2 C43 122.1(13) . .
C46 C42 U2 C43 -116.8(13) . .
C41 C42 U2 C45 62.4(9) . .
C43 C42 U2 C45 -59.7(8) . .
C46 C42 U2 C45 -176.5(11) . .
C56 C57 U2 N3 -90.2(9) . .
C58 C57 U2 N3 34.7(11) . .
C56 C57 U2 N4 29.1(9) . .
C58 C57 U2 N4 154.0(10) . .
C56 C57 U2 C41 -7(3) . .
C58 C57 U2 C41 118(2) . .
C56 C57 U2 C61 -31.9(8) . .
C58 C57 U2 C61 93.0(10) . .
C56 C57 U2 C40 -166.2(12) . .
C58 C57 U2 C40 -41.3(19) . .
C58 C57 U2 C56 124.9(15) . .
C56 C57 U2 C60 -65.3(9) . .
C58 C57 U2 C60 59.6(9) . .
C56 C57 U2 C42 44.1(14) . .
C58 C57 U2 C42 169.1(8) . .
C56 C57 U2 C59 -97.8(11) . .
C58 C57 U2 C59 27.2(9) . .
C56 C57 U2 C43 81.8(11) . .
C58 C57 U2 C43 -153.3(8) . .
C56 C57 U2 C45 152.6(8) . .
C58 C57 U2 C45 -82.4(11) . .
C58 C59 U2 N3 159.4(10) . .
C60 C59 U2 N3 -72.9(8) . .
C58 C59 U2 N4 -88.9(10) . .
C60 C59 U2 N4 38.9(9) . .
C58 C59 U2 C41 166.3(8) . .
C60 C59 U2 C41 -66.0(10) . .
C58 C59 U2 C61 -95.8(10) . .
C60 C59 U2 C61 31.9(8) . .
C58 C59 U2 C40 131.0(9) . .
C60 C59 U2 C40 -101.2(9) . .
C58 C59 U2 C56 -61.3(9) . .
C60 C59 U2 C56 66.5(9) . .
C58 C59 U2 C60 -127.8(14) . .
C58 C59 U2 C42 -161.5(9) . .
C60 C59 U2 C42 -33.7(13) . .
C58 C59 U2 C57 -28.2(9) . .
C60 C59 U2 C57 99.6(10) . .
C58 C59 U2 C43 -133(66) . .
C60 C59 U2 C43 -5(66) . .
C58 C59 U2 C45 98.9(10) . .
C60 C59 U2 C45 -133.3(8) . .
C44 C43 U2 N3 -87.6(9) . .
C42 C43 U2 N3 38.7(9) . .
C44 C43 U2 N4 160.6(10) . .
C42 C43 U2 N4 -73.0(9) . .
C44 C43 U2 C41 -94.1(10) . .
C42 C43 U2 C41 32.2(8) . .
C44 C43 U2 C61 167.9(8) . .
C42 C43 U2 C61 -65.8(10) . .
C44 C43 U2 C40 -58.9(9) . .
C42 C43 U2 C40 67.4(8) . .
C44 C43 U2 C56 133.4(9) . .
C42 C43 U2 C56 -100.3(9) . .
C44 C43 U2 C60 -160.3(9) . .
C42 C43 U2 C60 -34.0(13) . .
C44 C43 U2 C42 -126.3(13) . .
C44 C43 U2 C57 100.4(10) . .
C42 C43 U2 C57 -133.3(9) . .
C44 C43 U2 C59 -155(71) . .
C42 C43 U2 C59 -29(66) . .
C44 C43 U2 C45 -26.8(8) . .
C42 C43 U2 C45 99.6(9) . .
C40 C45 U2 N3 27.1(9) . .
C44 C45 U2 N3 153.1(10) . .
C40 C45 U2 N4 -92.4(9) . .
C44 C45 U2 N4 33.6(10) . .
C40 C45 U2 C41 -32.8(8) . .
C44 C45 U2 C41 93.2(10) . .
C40 C45 U2 C61 -9(3) . .
C44 C45 U2 C61 117(2) . .
C44 C45 U2 C40 126.0(14) . .
C40 C45 U2 C56 -165.2(12) . .
C44 C45 U2 C56 -39.2(19) . .
C40 C45 U2 C60 42.6(13) . .
C44 C45 U2 C60 168.6(9) . .
C40 C45 U2 C42 -66.6(9) . .
C44 C45 U2 C42 59.4(9) . .
C40 C45 U2 C57 152.3(8) . .
C44 C45 U2 C57 -81.8(11) . .
C40 C45 U2 C59 79.9(10) . .
C44 C45 U2 C59 -154.1(9) . .
C40 C45 U2 C43 -99.7(10) . .
C44 C45 U2 C43 26.2(8) . .
C84 N6 U3 N5 -113.5(11) . .
C81 N6 U3 N5 64.1(13) . .
C84 N6 U3 C89 -43.2(11) . .
C81 N6 U3 C89 134.4(12) . .
C84 N6 U3 C73 -171.6(11) . .
C81 N6 U3 C73 6.0(11) . .
C84 N6 U3 C88 -11.7(10) . .
C81 N6 U3 C88 166.0(12) . .
C84 N6 U3 C72 178.0(10) . .
C81 N6 U3 C72 -4.4(12) . .
C84 N6 U3 C74 171.9(12) . .
C81 N6 U3 C74 -10.5(10) . .
C84 N6 U3 C90 -54.4(11) . .
C81 N6 U3 C90 123.3(11) . .
C84 N6 U3 C77 148.1(11) . .
C81 N6 U3 C77 -34.2(12) . .
C84 N6 U3 C93 2.3(11) . .
C81 N6 U3 C93 180.0(11) . .
C84 N6 U3 C91 -37.2(12) . .
C81 N6 U3 C91 140.4(11) . .
C84 N6 U3 C75 142.4(12) . .
C81 N6 U3 C75 -39.9(10) . .
C68 N5 U3 N6 -111.5(11) . .
C65 N5 U3 N6 64.0(13) . .
C68 N5 U3 C89 -171.2(11) . .
C65 N5 U3 C89 4.4(11) . .
C68 N5 U3 C73 -42.7(11) . .
C65 N5 U3 C73 132.9(12) . .
C68 N5 U3 C88 178.0(11) . .
C65 N5 U3 C88 -6.4(12) . .
C68 N5 U3 C72 -11.0(10) . .
C65 N5 U3 C72 164.6(12) . .
C68 N5 U3 C74 -52.6(11) . .
C65 N5 U3 C74 122.9(11) . .
C68 N5 U3 C90 173.0(12) . .
C65 N5 U3 C90 -11.5(10) . .
C68 N5 U3 C77 3.2(11) . .
C65 N5 U3 C77 178.7(11) . .
C68 N5 U3 C93 148.7(11) . .
C65 N5 U3 C93 -35.7(12) . .
C68 N5 U3 C91 143.0(12) . .
C65 N5 U3 C91 -41.5(11) . .
C68 N5 U3 C75 -36.4(12) . .
C65 N5 U3 C75 139.1(11) . .
C90 C89 U3 N6 -155.6(10) . .
C88 C89 U3 N6 76.6(8) . .
C90 C89 U3 N5 -31.1(9) . .
C88 C89 U3 N5 -158.8(8) . .
C90 C89 U3 C73 -88.2(10) . .
C88 C89 U3 C73 144.1(8) . .
C90 C89 U3 C88 127.7(13) . .
C90 C89 U3 C72 -60.1(11) . .
C88 C89 U3 C72 172.2(9) . .
C90 C89 U3 C74 -120.1(9) . .
C88 C89 U3 C74 112.2(8) . .
C88 C89 U3 C90 -127.7(13) . .
C90 C89 U3 C77 -64(2) . .
C88 C89 U3 C77 168(2) . .
C90 C89 U3 C93 97.0(10) . .
C88 C89 U3 C93 -30.7(8) . .
C90 C89 U3 C91 31.8(9) . .
C88 C89 U3 C91 -96.0(10) . .
C90 C89 U3 C75 -148.6(8) . .
C88 C89 U3 C75 83.6(9) . .
C74 C73 U3 N6 -32.9(9) . .
C72 C73 U3 N6 -159.4(9) . .
C74 C73 U3 N5 -158.2(10) . .
C72 C73 U3 N5 75.3(9) . .
C74 C73 U3 C89 -90.8(10) . .
C72 C73 U3 C89 142.7(8) . .
C74 C73 U3 C88 -63.2(12) . .
C72 C73 U3 C88 170.4(9) . .
C74 C73 U3 C72 126.5(13) . .
C72 C73 U3 C74 -126.5(13) . .
C74 C73 U3 C90 -122.6(8) . .
C72 C73 U3 C90 110.9(9) . .
C74 C73 U3 C77 94.8(10) . .
C72 C73 U3 C77 -31.6(8) . .
C74 C73 U3 C93 -69(3) . .
C72 C73 U3 C93 165(2) . .
C74 C73 U3 C91 -151.1(8) . .
C72 C73 U3 C91 82.4(10) . .
C74 C73 U3 C75 29.6(8) . .
C72 C73 U3 C75 -96.9(10) . .
C93 C88 U3 N6 147.9(11) . .
C89 C88 U3 N6 -89.5(8) . .
C85 C88 U3 N6 24.9(9) . .
C93 C88 U3 N5 -99.7(10) . .
C89 C88 U3 N5 22.9(9) . .
C85 C88 U3 N5 137.3(9) . .
C93 C88 U3 C89 -122.7(13) . .
C85 C88 U3 C89 114.3(13) . .
C93 C88 U3 C73 -177.8(8) . .
C89 C88 U3 C73 -55.1(10) . .
C85 C88 U3 C73 59.2(13) . .
C93 C88 U3 C72 -151(2) . .
C89 C88 U3 C72 -28(3) . .
C85 C88 U3 C72 86(3) . .
C93 C88 U3 C74 151.7(9) . .
C89 C88 U3 C74 -85.6(9) . .
C85 C88 U3 C74 28.7(12) . .
C93 C88 U3 C90 -93.9(10) . .
C89 C88 U3 C90 28.8(8) . .
C85 C88 U3 C90 143.1(12) . .
C93 C88 U3 C77 64.0(16) . .
C89 C88 U3 C77 -173.4(11) . .
C85 C88 U3 C77 -59.0(18) . .
C89 C88 U3 C93 122.7(13) . .
C85 C88 U3 C93 -123.0(15) . .
C93 C88 U3 C91 -60.3(9) . .
C89 C88 U3 C91 62.4(8) . .
C85 C88 U3 C91 176.7(12) . .
C93 C88 U3 C75 119.1(9) . .
C89 C88 U3 C75 -118.3(8) . .
C85 C88 U3 C75 -3.9(11) . .
C77 C72 U3 N6 -99.6(9) . .
C73 C72 U3 N6 22.2(9) . .
C69 C72 U3 N6 137.8(9) . .
C77 C72 U3 N5 148.1(10) . .
C73 C72 U3 N5 -90.1(9) . .
C69 C72 U3 N5 25.5(8) . .
C77 C72 U3 C89 -178.5(8) . .
C73 C72 U3 C89 -56.7(10) . .
C69 C72 U3 C89 58.9(11) . .
C77 C72 U3 C73 -121.8(13) . .
C69 C72 U3 C73 115.6(13) . .
C77 C72 U3 C88 -157(2) . .
C73 C72 U3 C88 -35(3) . .
C69 C72 U3 C88 81(3) . .
C77 C72 U3 C74 -92.5(10) . .
C73 C72 U3 C74 29.3(8) . .
C69 C72 U3 C74 144.8(11) . .
C77 C72 U3 C90 152.3(8) . .
C73 C72 U3 C90 -85.9(9) . .
C69 C72 U3 C90 29.7(11) . .
C73 C72 U3 C77 121.8(13) . .
C69 C72 U3 C77 -122.7(14) . .
C77 C72 U3 C93 66.8(15) . .
C73 C72 U3 C93 -171.5(12) . .
C69 C72 U3 C93 -55.9(17) . .
C77 C72 U3 C91 119.3(9) . .
C73 C72 U3 C91 -118.9(9) . .
C69 C72 U3 C91 -3.4(11) . .
C77 C72 U3 C75 -60.1(9) . .
C73 C72 U3 C75 61.7(9) . .
C69 C72 U3 C75 177.3(11) . .
C73 C74 U3 N6 142.4(10) . .
C75 C74 U3 N6 -91.9(9) . .
C78 C74 U3 N6 23.6(8) . .
C73 C74 U3 N5 19.7(9) . .
C75 C74 U3 N5 145.4(9) . .
C78 C74 U3 N5 -99.1(9) . .
C73 C74 U3 C89 105.6(9) . .
C75 C74 U3 C89 -128.7(9) . .
C78 C74 U3 C89 -13.2(10) . .
C75 C74 U3 C73 125.7(14) . .
C78 C74 U3 C73 -118.8(14) . .
C73 C74 U3 C88 138.5(8) . .
C75 C74 U3 C88 -95.8(10) . .
C78 C74 U3 C88 19.7(11) . .
C73 C74 U3 C72 -30.2(8) . .
C75 C74 U3 C72 95.4(10) . .
C78 C74 U3 C72 -149.0(11) . .
C73 C74 U3 C90 74.2(10) . .
C75 C74 U3 C90 -160.2(8) . .
C78 C74 U3 C90 -44.6(11) . .
C73 C74 U3 C77 -64.0(9) . .
C75 C74 U3 C77 61.7(9) . .
C78 C74 U3 C77 177.2(11) . .
C73 C74 U3 C93 161.9(9) . .
C75 C74 U3 C93 -72.5(12) . .
C78 C74 U3 C93 43.0(13) . .
C73 C74 U3 C91 53.6(14) . .
C75 C74 U3 C91 179.2(11) . .
C78 C74 U3 C91 -65.3(13) . .
C73 C74 U3 C75 -125.7(14) . .
C78 C74 U3 C75 115.5(14) . .
C89 C90 U3 N6 22.2(9) . .
C91 C90 U3 N6 144.2(9) . .
C94 C90 U3 N6 -98.9(9) . .
C89 C90 U3 N5 144.5(10) . .
C91 C90 U3 N5 -93.5(9) . .
C94 C90 U3 N5 23.3(8) . .
C91 C90 U3 C89 122.0(14) . .
C94 C90 U3 C89 -121.1(13) . .
C89 C90 U3 C73 107.9(9) . .
C91 C90 U3 C73 -130.0(9) . .
C94 C90 U3 C73 -13.2(10) . .
C89 C90 U3 C88 -29.4(8) . .
C91 C90 U3 C88 92.6(10) . .
C94 C90 U3 C88 -150.6(11) . .
C89 C90 U3 C72 140.3(8) . .
C91 C90 U3 C72 -97.7(10) . .
C94 C90 U3 C72 19.2(10) . .
C89 C90 U3 C74 77.8(11) . .
C91 C90 U3 C74 -160.2(8) . .
C94 C90 U3 C74 -43.4(11) . .
C89 C90 U3 C77 163.0(8) . .
C91 C90 U3 C77 -74.9(12) . .
C94 C90 U3 C77 41.9(13) . .
C89 C90 U3 C93 -62.0(9) . .
C91 C90 U3 C93 60.0(9) . .
C94 C90 U3 C93 176.8(10) . .
C89 C90 U3 C91 -122.0(14) . .
C94 C90 U3 C91 116.8(13) . .
C89 C90 U3 C75 58.0(14) . .
C91 C90 U3 C75 -180.0(10) . .
C94 C90 U3 C75 -63.1(13) . .
C76 C77 U3 N6 -34.0(10) . .
C72 C77 U3 N6 92.2(9) . .
C76 C77 U3 N5 -154.0(10) . .
C72 C77 U3 N5 -27.7(9) . .
C76 C77 U3 C89 -121(2) . .
C72 C77 U3 C89 5(3) . .
C76 C77 U3 C73 -93.5(10) . .
C72 C77 U3 C73 32.8(8) . .
C76 C77 U3 C88 41.1(18) . .
C72 C77 U3 C88 167.4(13) . .
C76 C77 U3 C72 -126.3(14) . .
C76 C77 U3 C74 -59.6(9) . .
C72 C77 U3 C74 66.7(9) . .
C76 C77 U3 C90 -170.5(9) . .
C72 C77 U3 C90 -44.2(13) . .
C76 C77 U3 C93 81.8(12) . .
C72 C77 U3 C93 -151.9(8) . .
C76 C77 U3 C91 152.5(9) . .
C72 C77 U3 C91 -81.2(10) . .
C76 C77 U3 C75 -26.9(8) . .
C72 C77 U3 C75 99.4(10) . .
C88 C93 U3 N6 -28.3(9) . .
C92 C93 U3 N6 -154.9(10) . .
C88 C93 U3 N5 92.1(10) . .
C92 C93 U3 N5 -34.4(11) . .
C88 C93 U3 C89 32.7(9) . .
C92 C93 U3 C89 -93.9(10) . .
C88 C93 U3 C73 7(3) . .
C92 C93 U3 C73 -119(2) . .
C92 C93 U3 C88 -126.6(15) . .
C88 C93 U3 C72 164.4(13) . .
C92 C93 U3 C72 37.8(18) . .
C88 C93 U3 C74 -45.5(13) . .
C92 C93 U3 C74 -172.1(9) . .
C88 C93 U3 C90 66.4(9) . .
C92 C93 U3 C90 -60.1(9) . .
C88 C93 U3 C77 -152.7(9) . .
C92 C93 U3 C77 80.8(12) . .
C88 C93 U3 C91 99.4(11) . .
C92 C93 U3 C91 -27.2(9) . .
C88 C93 U3 C75 -81.4(11) . .
C92 C93 U3 C75 152.1(9) . .
C92 C91 U3 N6 87.4(10) . .
C90 C91 U3 N6 -39.7(10) . .
C92 C91 U3 N5 -159.4(10) . .
C90 C91 U3 N5 73.5(9) . .
C92 C91 U3 C89 94.8(10) . .
C90 C91 U3 C89 -32.3(9) . .
C92 C91 U3 C73 -166.4(8) . .
C90 C91 U3 C73 66.6(11) . .
C92 C91 U3 C88 60.0(9) . .
C90 C91 U3 C88 -67.0(9) . .
C92 C91 U3 C72 -132.1(9) . .
C90 C91 U3 C72 100.8(9) . .
C92 C91 U3 C74 163.4(10) . .
C90 C91 U3 C74 36.4(13) . .
C92 C91 U3 C90 127.1(15) . .
C92 C91 U3 C77 -99.2(10) . .
C90 C91 U3 C77 133.7(9) . .
C92 C91 U3 C93 27.7(9) . .
C90 C91 U3 C93 -99.3(10) . .
C92 C91 U3 C75 -55(50) . .
C90 C91 U3 C75 178(100) . .
C74 C75 U3 N6 75.2(9) . .
C76 C75 U3 N6 -160.6(10) . .
C74 C75 U3 N5 -38.1(10) . .
C76 C75 U3 N5 86.2(9) . .
C74 C75 U3 C89 68.2(11) . .
C76 C75 U3 C89 -167.6(8) . .
C74 C75 U3 C73 -30.4(8) . .
C76 C75 U3 C73 93.8(10) . .
C74 C75 U3 C88 103.0(9) . .
C76 C75 U3 C88 -132.7(9) . .
C74 C75 U3 C72 -64.8(9) . .
C76 C75 U3 C72 59.4(9) . .
C76 C75 U3 C74 124.2(14) . .
C74 C75 U3 C90 35.6(14) . .
C76 C75 U3 C90 159.8(10) . .
C74 C75 U3 C77 -97.7(10) . .
C76 C75 U3 C77 26.5(9) . .
C74 C75 U3 C93 135.5(9) . .
C76 C75 U3 C93 -100.2(10) . .
C74 C75 U3 C91 -142(49) . .
C76 C75 U3 C91 -18(50) . .
C97 N7 U4 N7 112.4(11) 2 2
C100 N7 U4 N7 -59.9(9) . 2
C97 N7 U4 C109 42.8(11) 2 2
C100 N7 U4 C109 -129.5(11) . 2
C97 N7 U4 C109 171.0(11) 2 .
C100 N7 U4 C109 -1.3(10) . .
C97 N7 U4 C108 10.7(10) 2 2
C100 N7 U4 C108 -161.6(11) . 2
C97 N7 U4 C108 -177.9(10) 2 .
C100 N7 U4 C108 9.8(11) . .
C97 N7 U4 C104 54.3(11) 2 2
C100 N7 U4 C104 -118.0(10) . 2
C97 N7 U4 C104 -173.3(12) 2 .
C100 N7 U4 C104 14.4(9) . .
C97 N7 U4 C107 -2.1(11) 2 2
C100 N7 U4 C107 -174.4(10) . 2
C97 N7 U4 C107 -148.4(10) 2 .
C100 N7 U4 C107 39.3(11) . .
C97 N7 U4 C105 37.9(12) 2 2
C100 N7 U4 C105 -134.4(10) . 2
C97 N7 U4 C105 -142.7(12) 2 .
C100 N7 U4 C105 45.0(10) . .
C104 C109 U4 N7 30.7(8) . .
C108 C109 U4 N7 158.3(8) . .
C104 C109 U4 N7 155.0(9) . 2
C108 C109 U4 N7 -77.4(8) . 2
C104 C109 U4 C109 87.8(8) . 2
C108 C109 U4 C109 -144.6(9) . 2
C104 C109 U4 C108 60.3(11) . 2
C108 C109 U4 C108 -172.1(5) . 2
C104 C109 U4 C108 -127.6(13) . .
C104 C109 U4 C104 119.4(9) . 2
C108 C109 U4 C104 -113.0(8) . 2
C108 C109 U4 C104 127.6(13) . .
C104 C109 U4 C107 72(3) . 2
C108 C109 U4 C107 -160(2) . 2
C104 C109 U4 C107 -95.9(9) . .
C108 C109 U4 C107 31.7(8) . .
C104 C109 U4 C105 148.3(8) . 2
C108 C109 U4 C105 -84.1(9) . 2
C104 C109 U4 C105 -31.1(8) . .
C108 C109 U4 C105 96.5(9) . .
C107 C108 U4 N7 97.5(9) . .
C109 C108 U4 N7 -23.5(9) . .
C110 C108 U4 N7 -137.7(9) . .
C107 C108 U4 N7 -150.9(10) . 2
C109 C108 U4 N7 88.2(8) . 2
C110 C108 U4 N7 -26.1(8) . 2
C107 C108 U4 C109 175.4(9) . 2
C109 C108 U4 C109 54.4(13) . 2
C110 C108 U4 C109 -59.9(12) . 2
C107 C108 U4 C109 120.9(13) . .
C110 C108 U4 C109 -114.3(13) . .
C107 C108 U4 C108 151.5(9) . 2
C109 C108 U4 C108 30.5(8) . 2
C110 C108 U4 C108 -83.7(9) . 2
C107 C108 U4 C104 -155.2(8) . 2
C109 C108 U4 C104 83.9(9) . 2
C110 C108 U4 C104 -30.4(11) . 2
C107 C108 U4 C104 92.2(10) . .
C109 C108 U4 C104 -28.7(7) . .
C110 C108 U4 C104 -143.0(11) . .
C107 C108 U4 C107 -70(2) . 2
C109 C108 U4 C107 169.4(12) . 2
C110 C108 U4 C107 55.1(17) . 2
C109 C108 U4 C107 -120.9(13) . .
C110 C108 U4 C107 124.8(14) . .
C107 C108 U4 C105 -121.9(9) . 2
C109 C108 U4 C105 117.1(8) . 2
C110 C108 U4 C105 2.8(11) . 2
C107 C108 U4 C105 58.8(9) . .
C109 C108 U4 C105 -62.1(8) . .
C110 C108 U4 C105 -176.4(11) . .
C109 C104 U4 N7 -144.8(9) . .
C105 C104 U4 N7 91.6(9) . .
C101 C104 U4 N7 -25.3(8) . .
C109 C104 U4 N7 -22.6(9) . 2
C105 C104 U4 N7 -146.2(9) . 2
C101 C104 U4 N7 97.0(9) . 2
C109 C104 U4 C109 -108.0(9) . 2
C105 C104 U4 C109 128.4(9) . 2
C101 C104 U4 C109 11.6(9) . 2
C105 C104 U4 C109 -123.6(13) . .
C101 C104 U4 C109 119.5(13) . .
C109 C104 U4 C108 -140.5(8) . 2
C105 C104 U4 C108 95.9(9) . 2
C101 C104 U4 C108 -20.9(10) . 2
C109 C104 U4 C108 29.7(8) . .
C105 C104 U4 C108 -93.9(10) . .
C101 C104 U4 C108 149.2(10) . .
C109 C104 U4 C104 -77.2(8) . 2
C105 C104 U4 C104 159.2(9) . 2
C101 C104 U4 C104 42.3(8) . 2
C109 C104 U4 C107 -161.4(9) . 2
C105 C104 U4 C107 75.0(12) . 2
C101 C104 U4 C107 -41.9(12) . 2
C109 C104 U4 C107 62.9(8) . .
C105 C104 U4 C107 -60.7(9) . .
C101 C104 U4 C107 -177.6(10) . .
C109 C104 U4 C105 -56.8(13) . 2
C105 C104 U4 C105 179.6(4) . 2
C101 C104 U4 C105 62.7(12) . 2
C109 C104 U4 C105 123.6(13) . .
C101 C104 U4 C105 -116.9(12) . .
C106 C107 U4 N7 33.6(10) . .
C108 C107 U4 N7 -94.1(9) . .
C106 C107 U4 N7 153.3(9) . 2
C108 C107 U4 N7 25.6(9) . 2
C106 C107 U4 C109 112(2) . 2
C108 C107 U4 C109 -16(3) . 2
C106 C107 U4 C109 94.0(10) . .
C108 C107 U4 C109 -33.7(8) . .
C106 C107 U4 C108 -38.6(18) . 2
C108 C107 U4 C108 -166.3(9) . 2
C106 C107 U4 C108 127.7(14) . .
C106 C107 U4 C104 167.9(9) . 2
C108 C107 U4 C104 40.2(13) . 2
C106 C107 U4 C104 60.1(9) . .
C108 C107 U4 C104 -67.6(9) . .
C106 C107 U4 C107 -82.5(9) . 2
C108 C107 U4 C107 149.8(9) . 2
C106 C107 U4 C105 -154.2(9) . 2
C108 C107 U4 C105 78.1(10) . 2
C106 C107 U4 C105 26.6(9) . .
C108 C107 U4 C105 -101.1(10) . .
C106 C105 U4 N7 160.1(10) . .
C104 C105 U4 N7 -74.7(9) . .
C106 C105 U4 N7 -87.9(9) . 2
C104 C105 U4 N7 37.4(10) . 2
C106 C105 U4 C109 166.8(8) . 2
C104 C105 U4 C109 -68.0(10) . 2
C106 C105 U4 C109 -93.9(10) . .
C104 C105 U4 C109 31.4(8) . .
C106 C105 U4 C108 132.0(9) . 2
C104 C105 U4 C108 -102.7(9) . 2
C106 C105 U4 C108 -59.2(9) . .
C104 C105 U4 C108 66.0(9) . .
C106 C105 U4 C104 -161.9(9) . 2
C104 C105 U4 C104 -36.7(16) . 2
C106 C105 U4 C104 -125.2(13) . .
C106 C105 U4 C107 100.0(10) . 2
C104 C105 U4 C107 -134.8(8) . 2
C106 C105 U4 C107 -27.0(8) . .
C104 C105 U4 C107 98.2(10) . .
C106 C105 U4 C105 -143.8(9) . 2
C104 C105 U4 C105 -18.5(8) . 2
